data_7013129
loop_
_publ_author_name
'Guillem Arom\'i'
'Olivier Roubeau'
'Madeleine Helliwell'
'Simon J. Teat'
'Richard E. P. Winpenny'

_publ_section_title
;
 Novel topologies in NiII cluster chemistry: Incorporation of
 alkaline-earth metals in the new [NiII6MgII2] and [NiII8MII](M = Sr,
 Ba) cages
;
_journal_issue 17
_journal_name_full 'Dalton Trans.'
_journal_page_first 3436
_journal_page_last 3442
_journal_paper_doi 10.1039/b304713j
_journal_year 2003
_chemical_formula_sum 'C163.5 H197.85 Ba N26.75 Ni8 O35.7'
_chemical_formula_weight 3716.06
_chemical_name_systematic
;
?
;
_space_group_IT_number 2
_symmetry_cell_setting triclinic
_symmetry_space_group_name_Hall '-P 1'
_symmetry_space_group_name_H-M 'P -1'
_atom_sites_solution_hydrogens geom
_atom_sites_solution_primary direct
_atom_sites_solution_secondary difmap
_audit_creation_method SHELXL-97
_cell_angle_alpha 83.202(2)
_cell_angle_beta 89.547(2)
_cell_angle_gamma 60.687(2)
_cell_formula_units_Z 2
_cell_length_a 19.157(3)
_cell_length_b 19.344(3)
_cell_length_c 30.721(4)
_cell_measurement_reflns_used 18831
_cell_measurement_temperature 150(2)
_cell_measurement_theta_max 22.75
_cell_measurement_theta_min 2.22
_cell_volume 9840(3)
_computing_cell_refinement 'Bruker SAINT'
_computing_data_collection 'Bruker SMART'
_computing_data_reduction 'Bruker SAINT'
_computing_molecular_graphics 'Bruker SHELXTL'
_computing_publication_material 'Bruker SHELXTL and local programs'
_computing_structure_refinement 'Bruker SHELXTL'
_computing_structure_solution 'Bruker SHELXTL'
_diffrn_ambient_temperature 150(2)
_diffrn_measured_fraction_theta_full 0.979
_diffrn_measured_fraction_theta_max 0.979
_diffrn_measurement_device_type 'Bruker SMART 1K CCD diffractometer'
_diffrn_measurement_method '\w rotation with narrow frames'
_diffrn_radiation_monochromator 'silicon 111'
_diffrn_radiation_source 'Daresbury SRS station 9.8'
_diffrn_radiation_type synchrotron
_diffrn_radiation_wavelength 0.6932
_diffrn_reflns_av_R_equivalents 0.0495
_diffrn_reflns_av_sigmaI/netI 0.0972
_diffrn_reflns_limit_h_max 19
_diffrn_reflns_limit_h_min -21
_diffrn_reflns_limit_k_max 21
_diffrn_reflns_limit_k_min -21
_diffrn_reflns_limit_l_max 34
_diffrn_reflns_limit_l_min -27
_diffrn_reflns_number 42484
_diffrn_reflns_theta_full 22.65
_diffrn_reflns_theta_max 22.65
_diffrn_reflns_theta_min 1.71
_diffrn_standards_decay_% 15
_diffrn_standards_number 0
_exptl_absorpt_coefficient_mu 1.014
_exptl_absorpt_correction_T_max 0.95
_exptl_absorpt_correction_T_min 0.84
_exptl_absorpt_correction_type multi-scan
_exptl_crystal_colour green
_exptl_crystal_density_diffrn 1.254
_exptl_crystal_density_method 'not measured'
_exptl_crystal_description lath
_exptl_crystal_F_000 3863
_exptl_crystal_size_max 0.12
_exptl_crystal_size_mid 0.06
_exptl_crystal_size_min 0.03
_refine_diff_density_max 1.062
_refine_diff_density_min -0.791
_refine_diff_density_rms 0.125
_refine_ls_extinction_method none
_refine_ls_goodness_of_fit_ref 1.043
_refine_ls_hydrogen_treatment constr
_refine_ls_matrix_type full
_refine_ls_number_parameters 1948
_refine_ls_number_reflns 27680
_refine_ls_number_restraints 1518
_refine_ls_restrained_S_all 1.066
_refine_ls_R_factor_all 0.1338
_refine_ls_R_factor_gt 0.0887
_refine_ls_shift/su_max 0.001
_refine_ls_shift/su_mean 0.000
_refine_ls_structure_factor_coef Fsqd
_refine_ls_weighting_details 'calc w=1/[\s^2^(Fo^2^)+(0.1082P)^2^+69.7664P] where P=(Fo^2^+2Fc^2^)/3'
_refine_ls_weighting_scheme calc
_refine_ls_wR_factor_gt 0.2270
_refine_ls_wR_factor_ref 0.2538
_reflns_number_gt 17961
_reflns_number_total 27680
_reflns_threshold_expression I>2\s(I)
_cod_data_source_file b304713j.txt
_cod_data_source_block ga162b
_cod_original_sg_symbol_H-M P-1
_cod_original_formula_sum 'C163.50 H197.85 Ba N26.75 Ni8 O35.70'
_cod_database_code 7013129

loop_
_symmetry_equiv_pos_as_xyz
'x, y, z'
'-x, -y, -z'

loop_
_atom_site_label
_atom_site_type_symbol
_atom_site_fract_x
_atom_site_fract_y
_atom_site_fract_z
_atom_site_U_iso_or_equiv
_atom_site_adp_type
_atom_site_occupancy
_atom_site_symmetry_multiplicity
_atom_site_calc_flag
_atom_site_refinement_flags
_atom_site_disorder_assembly
_atom_site_disorder_group
Ba1 Ba 0.77063(4) 0.07674(3) 0.26650(2) 0.03684(18) Uani 1 1 d . B .
Ni1 Ni 1.04390(8) 0.20442(7) 0.07750(4) 0.0380(3) Uani 1 1 d . B .
Ni2 Ni 0.84656(8) 0.32711(7) 0.08897(4) 0.0355(3) Uani 1 1 d . B .
Ni3 Ni 0.92486(8) 0.20980(7) 0.17397(4) 0.0346(3) Uani 1 1 d . B .
Ni4 Ni 0.72529(8) 0.26003(7) 0.20093(4) 0.0387(3) Uani 1 1 d . B .
Ni5 Ni 0.83641(8) -0.11122(7) 0.33156(4) 0.0372(3) Uani 1 1 d . B .
Ni6 Ni 1.04724(7) -0.19530(7) 0.32225(4) 0.0343(3) Uani 1 1 d . B .
Ni7 Ni 1.24025(9) -0.29338(10) 0.38694(5) 0.0577(4) Uani 1 1 d . . .
Ni8 Ni 1.06667(9) -0.29047(8) 0.41307(5) 0.0483(4) Uani 1 1 d . . .
O1 O 0.9455(4) 0.2175(3) 0.1079(2) 0.0317(15) Uani 1 1 d . . .
O27 O 1.1193(4) -0.2307(4) 0.3792(2) 0.0429(18) Uani 1 1 d . B .
N1 N 1.1499(5) 0.1801(5) 0.0485(3) 0.044(2) Uani 1 1 d D . .
O2 O 1.2488(5) 0.1025(5) 0.1036(3) 0.059(2) Uani 1 1 d D . .
H2 H 1.2119 0.1272 0.1200 0.089 Uiso 1 1 calc R . .
C1 C 1.2263(6) 0.1366(6) 0.0630(3) 0.048(3) Uani 1 1 d D . .
N2 N 1.1506(5) 0.2053(5) 0.0054(3) 0.047(2) Uani 1 1 d D . .
H2 H 1.1074 0.2358 -0.0120 0.056 Uiso 1 1 calc R . .
C2 C 1.2764(6) 0.1331(7) 0.0289(3) 0.054(3) Uani 1 1 d D . .
H2A H 1.3333 0.1057 0.0306 0.065 Uiso 1 1 calc R . .
C3 C 1.2267(6) 0.1771(6) -0.0073(3) 0.050(3) Uani 1 1 d D . .
C4 C 1.2446(6) 0.1937(6) -0.0531(3) 0.057(3) Uani 1 1 d D . .
C5 C 1.1950(7) 0.2656(7) -0.0786(4) 0.067(4) Uani 1 1 d D . .
H5 H 1.1479 0.3042 -0.0667 0.080 Uiso 1 1 calc R . .
C6 C 1.2126(9) 0.2827(8) -0.1211(4) 0.079(4) Uani 1 1 d D . .
H6 H 1.1790 0.3331 -0.1379 0.095 Uiso 1 1 calc R . .
C7 C 1.2804(8) 0.2247(10) -0.1389(4) 0.095(6) Uani 1 1 d D . .
H7 H 1.2926 0.2353 -0.1681 0.114 Uiso 1 1 calc R . .
C8 C 1.3299(9) 0.1517(10) -0.1139(4) 0.103(6) Uani 1 1 d D . .
H8 H 1.3759 0.1122 -0.1260 0.123 Uiso 1 1 calc R . .
C9 C 1.3120(7) 0.1362(8) -0.0709(4) 0.084(5) Uani 1 1 d D . .
H9 H 1.3461 0.0864 -0.0537 0.100 Uiso 1 1 calc R . .
O3 O 1.0316(4) 0.3089(4) 0.0903(3) 0.0478(18) Uani 1 1 d U . .
O4 O 0.9012(5) 0.3971(4) 0.0792(2) 0.0478(18) Uani 1 1 d U . .
C10 C 0.9742(8) 0.3778(7) 0.0869(4) 0.053(2) Uani 1 1 d U A .
C11 C 0.9911(6) 0.4454(6) 0.0910(4) 0.069(3) Uani 1 1 d DU . .
C12 C 0.9452(12) 0.4996(14) 0.1247(7) 0.078(6) Uiso 0.50 1 d PDU A 1
H12A H 0.9605 0.5411 0.1248 0.117 Uiso 0.50 1 calc PR A 1
H12B H 0.9579 0.4682 0.1538 0.117 Uiso 0.50 1 calc PR A 1
H12C H 0.8876 0.5248 0.1173 0.117 Uiso 0.50 1 calc PR A 1
C13 C 0.9622(14) 0.4952(15) 0.0448(5) 0.086(7) Uiso 0.50 1 d PDU A 1
H13A H 0.9699 0.5419 0.0436 0.130 Uiso 0.50 1 calc PR A 1
H13B H 0.9053 0.5131 0.0392 0.130 Uiso 0.50 1 calc PR A 1
H13C H 0.9934 0.4621 0.0225 0.130 Uiso 0.50 1 calc PR A 1
C14 C 1.0803(7) 0.4165(13) 0.0975(7) 0.048(5) Uiso 0.50 1 d PDU A 1
H14A H 1.0883 0.4621 0.1004 0.071 Uiso 0.50 1 calc PR A 1
H14B H 1.1079 0.3910 0.0721 0.071 Uiso 0.50 1 calc PR A 1
H14C H 1.1023 0.3778 0.1242 0.071 Uiso 0.50 1 calc PR A 1
C12' C 0.9856(15) 0.4432(18) 0.1415(5) 0.096(7) Uiso 0.50 1 d PDU A 2
H12D H 0.9952 0.4844 0.1511 0.143 Uiso 0.50 1 calc PR A 2
H12E H 1.0259 0.3905 0.1559 0.143 Uiso 0.50 1 calc PR A 2
H12F H 0.9320 0.4532 0.1493 0.143 Uiso 0.50 1 calc PR A 2
C13' C 0.9315(12) 0.5284(11) 0.0699(9) 0.093(7) Uiso 0.50 1 d PDU A 2
H13D H 0.9499 0.5658 0.0757 0.139 Uiso 0.50 1 calc PR A 2
H13E H 0.8791 0.5448 0.0822 0.139 Uiso 0.50 1 calc PR A 2
H13F H 0.9268 0.5286 0.0381 0.139 Uiso 0.50 1 calc PR A 2
C14' C 1.0759(8) 0.4226(15) 0.0799(8) 0.062(6) Uiso 0.50 1 d PDU A 2
H14D H 1.0856 0.4671 0.0832 0.093 Uiso 0.50 1 calc PR A 2
H14E H 1.0837 0.4107 0.0496 0.093 Uiso 0.50 1 calc PR A 2
H14F H 1.1135 0.3753 0.0999 0.093 Uiso 0.50 1 calc PR A 2
O5 O 0.9894(4) 0.2547(4) 0.0152(2) 0.0438(17) Uani 1 1 d DU . .
O6 O 0.8566(4) 0.3150(4) 0.0241(2) 0.0393(16) Uani 1 1 d DU . .
C15 C 0.9176(6) 0.2945(6) 0.0019(3) 0.039(2) Uani 1 1 d DU . .
C16 C 0.8978(7) 0.3238(6) -0.0481(3) 0.057(3) Uani 1 1 d DU . .
C17 C 0.8613(10) 0.2792(10) -0.0668(5) 0.094(4) Uani 1 1 d DU . .
H17A H 0.8485 0.2972 -0.0983 0.141 Uiso 1 1 calc R . .
H17B H 0.8121 0.2898 -0.0521 0.141 Uiso 1 1 calc R . .
H17C H 0.8995 0.2217 -0.0621 0.141 Uiso 1 1 calc R . .
C18 C 0.9734(7) 0.3101(8) -0.0719(4) 0.071(4) Uani 1 1 d DU . .
H18A H 0.9956 0.3407 -0.0602 0.107 Uiso 1 1 calc R . .
H18B H 0.9596 0.3278 -0.1034 0.107 Uiso 1 1 calc R . .
H18C H 1.0133 0.2531 -0.0673 0.107 Uiso 1 1 calc R . .
C19 C 0.8370(9) 0.4137(7) -0.0538(5) 0.092(5) Uani 1 1 d DU . .
H19A H 0.8610 0.4425 -0.0418 0.139 Uiso 1 1 calc R . .
H19B H 0.7889 0.4229 -0.0383 0.139 Uiso 1 1 calc R . .
H19C H 0.8222 0.4332 -0.0851 0.139 Uiso 1 1 calc R . .
N3 N 1.0265(5) 0.2166(4) 0.1883(2) 0.0470(19) Uani 1 1 d DU . .
O7 O 1.1143(4) 0.1507(3) 0.1375(2) 0.0425(16) Uani 1 1 d DU . .
C20 C 1.0904(6) 0.1987(5) 0.1670(3) 0.048(3) Uiso 0.60 1 d PDU B 1
N4 N 1.0182(8) 0.2681(6) 0.2168(4) 0.072(4) Uiso 0.60 1 d PDU B 1
H4 H 0.9791 0.2883 0.2346 0.087 Uiso 0.60 1 calc PR B 1
C21 C 1.1270(8) 0.2402(7) 0.1824(4) 0.066(5) Uiso 0.60 1 d PDU B 1
H21 H 1.1751 0.2383 0.1730 0.079 Uiso 0.60 1 calc PR B 1
C22 C 1.0797(9) 0.2833(6) 0.2132(4) 0.070(5) Uiso 0.60 1 d PDU B 1
C23 C 1.0889(6) 0.3344(5) 0.2418(2) 0.100(6) Uiso 0.60 1 d PGDU B 1
C24 C 1.1646(7) 0.3175(7) 0.2569(4) 0.101(7) Uiso 0.60 1 d PGDU B 1
H24 H 1.2107 0.2697 0.2512 0.121 Uiso 0.60 1 calc PR B 1
C25 C 1.1728(9) 0.3707(9) 0.2802(4) 0.121(8) Uiso 0.60 1 d PGDU B 1
H25 H 1.2245 0.3592 0.2905 0.145 Uiso 0.60 1 calc PR B 1
C26 C 1.1054(11) 0.4408(8) 0.2885(4) 0.131(8) Uiso 0.60 1 d PGDU B 1
H26 H 1.1110 0.4771 0.3044 0.157 Uiso 0.60 1 calc PR B 1
C27 C 1.0298(10) 0.4577(6) 0.2734(4) 0.130(8) Uiso 0.60 1 d PGDU B 1
H27 H 0.9837 0.5055 0.2791 0.156 Uiso 0.60 1 calc PR B 1
C28 C 1.0215(7) 0.4045(5) 0.2501(3) 0.117(7) Uiso 0.60 1 d PGDU B 1
H28 H 0.9698 0.4160 0.2398 0.141 Uiso 0.60 1 calc PR B 1
C20' C 1.0930(7) 0.1923(3) 0.1698(2) 0.046(4) Uiso 0.40 1 d PGDU B 2
N4' N 1.0230(5) 0.2608(5) 0.2202(3) 0.063(5) Uiso 0.40 1 d PGDU B 2
H4' H 0.9819 0.2862 0.2361 0.075 Uiso 0.40 1 calc PR B 2
C21' C 1.1376(5) 0.2224(4) 0.1888(2) 0.045(6) Uiso 0.40 1 d PGDU B 2
H21' H 1.1865 0.2176 0.1785 0.055 Uiso 0.40 1 calc PR B 2
C22' C 1.1018(5) 0.2583(4) 0.2231(2) 0.056(5) Uiso 0.40 1 d PGDU B 2
C23' C 1.1109(11) 0.3019(7) 0.2564(4) 0.070(6) Uiso 0.40 1 d PGDU B 2
C24' C 1.0972(13) 0.2873(11) 0.3002(5) 0.084(7) Uiso 0.40 1 d PGDU B 2
H24' H 1.0797 0.2497 0.3087 0.101 Uiso 0.40 1 calc PR B 2
C25' C 1.1091(15) 0.3276(12) 0.3313(4) 0.097(8) Uiso 0.40 1 d PGDU B 2
H25' H 1.0997 0.3175 0.3612 0.116 Uiso 0.40 1 calc PR B 2
C26' C 1.1348(14) 0.3825(10) 0.3188(5) 0.093(8) Uiso 0.40 1 d PGDU B 2
H26' H 1.1429 0.4101 0.3401 0.112 Uiso 0.40 1 calc PR B 2
C27' C 1.1485(14) 0.3972(12) 0.2751(6) 0.083(7) Uiso 0.40 1 d PGDU B 2
H27' H 1.1660 0.4348 0.2665 0.100 Uiso 0.40 1 calc PR B 2
C28' C 1.1366(13) 0.3569(10) 0.2439(5) 0.063(6) Uiso 0.40 1 d PGDU B 2
H28' H 1.1460 0.3669 0.2140 0.075 Uiso 0.40 1 calc PR B 2
N5 N 1.0611(5) 0.0904(6) 0.0671(3) 0.047(2) Uani 1 1 d . . .
C29 C 1.0684(8) 0.0282(7) 0.0678(4) 0.057(3) Uani 1 1 d . B .
C30 C 1.0809(12) -0.0545(9) 0.0685(6) 0.097(6) Uani 1 1 d . . .
N6 N 0.7369(5) 0.4314(5) 0.0798(3) 0.043(2) Uani 1 1 d . . .
N7 N 0.6696(5) 0.4343(5) 0.0956(3) 0.042(2) Uani 1 1 d . . .
H7A H 0.6669 0.3917 0.1067 0.051 Uiso 1 1 calc R . .
O8 O 0.7693(5) 0.5271(4) 0.0487(3) 0.067(3) Uani 1 1 d . . .
H8A H 0.8160 0.4921 0.0579 0.101 Uiso 1 1 calc R . .
C31 C 0.7167(7) 0.5065(6) 0.0662(4) 0.052(3) Uani 1 1 d . . .
C32 C 0.6357(7) 0.5585(7) 0.0723(4) 0.059(3) Uani 1 1 d . . .
H32 H 0.6070 0.6149 0.0644 0.070 Uiso 1 1 calc R . .
C33 C 0.6059(7) 0.5107(6) 0.0923(4) 0.048(3) Uani 1 1 d . . .
C34 C 0.5276(6) 0.5305(6) 0.1081(4) 0.045(3) Uani 1 1 d . . .
C35 C 0.5143(7) 0.4754(6) 0.1353(4) 0.057(3) Uani 1 1 d . . .
H35 H 0.5573 0.4229 0.1439 0.068 Uiso 1 1 calc R . .
C36 C 0.4388(7) 0.4973(7) 0.1495(4) 0.060(3) Uani 1 1 d . . .
H36 H 0.4307 0.4593 0.1681 0.072 Uiso 1 1 calc R . .
C37 C 0.3751(7) 0.5725(7) 0.1376(4) 0.064(4) Uani 1 1 d . . .
H37 H 0.3232 0.5868 0.1476 0.077 Uiso 1 1 calc R . .
C38 C 0.3886(8) 0.6265(7) 0.1107(5) 0.069(4) Uani 1 1 d . . .
H38 H 0.3453 0.6789 0.1021 0.083 Uiso 1 1 calc R . .
C39 C 0.4627(8) 0.6067(7) 0.0963(4) 0.064(4) Uani 1 1 d . . .
H39 H 0.4702 0.6454 0.0780 0.077 Uiso 1 1 calc R . .
N8 N 0.7826(5) 0.2626(4) 0.0921(3) 0.037(2) Uani 1 1 d . . .
O9 O 0.8220(4) 0.1972(4) 0.1628(2) 0.0337(15) Uani 1 1 d . . .
N9 N 0.7640(5) 0.2436(5) 0.0547(3) 0.040(2) Uani 1 1 d . . .
H9A H 0.7479 0.2762 0.0299 0.048 Uiso 1 1 calc R . .
C40 C 0.8027(6) 0.1978(5) 0.1216(3) 0.031(2) Uani 1 1 d . B .
C41 C 0.7980(6) 0.1387(5) 0.1026(3) 0.034(2) Uani 1 1 d . . .
H41 H 0.8101 0.0872 0.1165 0.041 Uiso 1 1 calc R B .
C42 C 0.7723(6) 0.1696(6) 0.0591(3) 0.037(2) Uani 1 1 d . B .
C43 C 0.7566(7) 0.1355(6) 0.0235(4) 0.048(3) Uani 1 1 d . . .
C44 C 0.7836(7) 0.0539(6) 0.0273(4) 0.051(3) Uani 1 1 d . B .
H44 H 0.8120 0.0211 0.0536 0.061 Uiso 1 1 calc R . .
C45 C 0.7706(8) 0.0194(7) -0.0057(4) 0.061(3) Uani 1 1 d . . .
H45 H 0.7912 -0.0368 -0.0026 0.073 Uiso 1 1 calc R B .
C46 C 0.7275(9) 0.0664(9) -0.0436(5) 0.076(4) Uani 1 1 d . B .
H46 H 0.7183 0.0431 -0.0669 0.091 Uiso 1 1 calc R . .
C47 C 0.6972(10) 0.1498(8) -0.0476(5) 0.080(4) Uani 1 1 d . . .
H47 H 0.6657 0.1832 -0.0731 0.096 Uiso 1 1 calc R B .
C48 C 0.7131(8) 0.1822(7) -0.0149(4) 0.064(4) Uani 1 1 d . B .
H48 H 0.6942 0.2381 -0.0183 0.077 Uiso 1 1 calc R . .
N10 N 0.7379(4) 0.3585(4) 0.1938(2) 0.0417(19) Uani 1 1 d DU . .
O10 O 0.8524(4) 0.3307(4) 0.1567(2) 0.0424(16) Uani 1 1 d DU . .
C49 C 0.7870(6) 0.3785(8) 0.1742(2) 0.043(3) Uiso 0.50 1 d PDU B 1
N11 N 0.6768(7) 0.4262(7) 0.2073(3) 0.044(4) Uiso 0.50 1 d PDU B 1
H11 H 0.6357 0.4280 0.2212 0.053 Uiso 0.50 1 calc PR B 1
C50 C 0.7575(8) 0.4611(8) 0.1754(4) 0.059(6) Uiso 0.50 1 d PDU B 1
H50 H 0.7819 0.4911 0.1635 0.070 Uiso 0.50 1 calc PR B 1
C51 C 0.6881(8) 0.4899(7) 0.1964(3) 0.053(5) Uiso 0.50 1 d PDU B 1
C52 C 0.6296(4) 0.5724(3) 0.2055(2) 0.057(5) Uiso 0.50 1 d PGDU B 1
C53 C 0.5793(5) 0.5844(5) 0.2401(3) 0.053(5) Uiso 0.50 1 d PGDU B 1
H53 H 0.5790 0.5400 0.2568 0.063 Uiso 0.50 1 calc PR B 1
C54 C 0.5294(5) 0.6613(5) 0.2501(3) 0.067(6) Uiso 0.50 1 d PGDU B 1
H54 H 0.4950 0.6694 0.2737 0.080 Uiso 0.50 1 calc PR B 1
C55 C 0.5299(6) 0.7262(4) 0.2256(4) 0.080(6) Uiso 0.50 1 d PGDU B 1
H55 H 0.4958 0.7788 0.2324 0.096 Uiso 0.50 1 calc PR B 1
C56 C 0.5802(7) 0.7143(3) 0.1910(4) 0.070(6) Uiso 0.50 1 d PGDU B 1
H56 H 0.5805 0.7586 0.1743 0.084 Uiso 0.50 1 calc PR B 1
C57 C 0.6301(6) 0.6374(4) 0.1810(3) 0.062(5) Uiso 0.50 1 d PGDU B 1
H57 H 0.6645 0.6292 0.1574 0.075 Uiso 0.50 1 calc PR B 1
C49' C 0.7897(4) 0.3778(4) 0.17588(18) 0.040(3) Uiso 0.50 1 d PGDU B 2
N11' N 0.6799(5) 0.4244(4) 0.2105(2) 0.047(4) Uiso 0.50 1 d PGDU B 2
H11' H 0.6388 0.4267 0.2247 0.056 Uiso 0.50 1 calc PR B 2
C50' C 0.7650(4) 0.4591(4) 0.1800(2) 0.049(6) Uiso 0.50 1 d PGDU B 2
H50' H 0.7909 0.4887 0.1698 0.059 Uiso 0.50 1 calc PR B 2
C51' C 0.6961(3) 0.4850(3) 0.20183(17) 0.051(5) Uiso 0.50 1 d PGDU B 2
C52' C 0.6434(7) 0.5626(7) 0.2182(4) 0.070(5) Uiso 0.50 1 d PGDU B 2
C53' C 0.5635(8) 0.5867(8) 0.2255(6) 0.058(5) Uiso 0.50 1 d PGDU B 2
H53' H 0.5423 0.5526 0.2211 0.070 Uiso 0.50 1 calc PR B 2
C54' C 0.5145(7) 0.6608(10) 0.2392(6) 0.077(6) Uiso 0.50 1 d PGDU B 2
H54' H 0.4598 0.6773 0.2442 0.093 Uiso 0.50 1 calc PR B 2
C55' C 0.5454(10) 0.7108(7) 0.2457(5) 0.104(7) Uiso 0.50 1 d PGDU B 2
H55' H 0.5119 0.7614 0.2550 0.125 Uiso 0.50 1 calc PR B 2
C56' C 0.6253(11) 0.6866(9) 0.2384(7) 0.106(7) Uiso 0.50 1 d PGDU B 2
H56' H 0.6465 0.7208 0.2428 0.127 Uiso 0.50 1 calc PR B 2
C57' C 0.6743(8) 0.6125(10) 0.2247(6) 0.094(7) Uiso 0.50 1 d PGDU B 2
H57' H 0.7290 0.5961 0.2197 0.113 Uiso 0.50 1 calc PR B 2
O11 O 0.8889(4) 0.0536(4) 0.2013(2) 0.0362(16) Uani 1 1 d . . .
N12 N 0.9875(5) 0.0861(5) 0.1815(3) 0.0352(19) Uani 1 1 d . . .
N13 N 1.0672(5) 0.0437(5) 0.1762(3) 0.038(2) Uani 1 1 d . B .
H13 H 1.0970 0.0655 0.1679 0.046 Uiso 1 1 calc R . .
C58 C 0.9654(6) 0.0310(6) 0.1939(3) 0.036(2) Uani 1 1 d . B .
C59 C 1.0312(6) -0.0458(6) 0.1976(3) 0.038(2) Uani 1 1 d . . .
H59 H 1.0317 -0.0948 0.2068 0.046 Uiso 1 1 calc R B .
C60 C 1.0957(6) -0.0359(6) 0.1851(3) 0.040(3) Uani 1 1 d . B .
C61 C 1.1794(6) -0.0941(6) 0.1814(3) 0.042(3) Uani 1 1 d . . .
C62 C 1.2343(7) -0.0701(8) 0.1671(4) 0.056(3) Uani 1 1 d . B .
H62 H 1.2170 -0.0148 0.1600 0.067 Uiso 1 1 calc R . .
C63 C 1.3126(8) -0.1251(9) 0.1631(4) 0.068(4) Uani 1 1 d . . .
H63 H 1.3492 -0.1080 0.1528 0.081 Uiso 1 1 calc R B .
C64 C 1.3384(8) -0.2050(9) 0.1741(5) 0.077(4) Uani 1 1 d . B .
H64 H 1.3930 -0.2432 0.1716 0.092 Uiso 1 1 calc R . .
C65 C 1.2849(8) -0.2302(9) 0.1889(5) 0.078(4) Uani 1 1 d . . .
H65 H 1.3026 -0.2857 0.1961 0.094 Uiso 1 1 calc R B .
C66 C 1.2062(7) -0.1747(7) 0.1930(4) 0.055(3) Uani 1 1 d . B .
H66 H 1.1700 -0.1918 0.2040 0.066 Uiso 1 1 calc R . .
O12 O 0.9059(4) 0.2229(4) 0.2402(2) 0.0427(17) Uani 1 1 d . . .
O13 O 0.8049(4) 0.1993(4) 0.2545(2) 0.0390(17) Uani 1 1 d . . .
C67 C 0.8545(7) 0.2196(6) 0.2652(3) 0.043(3) Uani 1 1 d . B .
C68 C 0.8519(7) 0.2414(6) 0.3113(4) 0.047(3) Uani 1 1 d . . .
C69 C 0.7779(9) 0.3262(7) 0.3099(4) 0.073(4) Uani 1 1 d . B .
H69A H 0.7732 0.3442 0.3388 0.110 Uiso 1 1 calc R . .
H69B H 0.7293 0.3245 0.3020 0.110 Uiso 1 1 calc R . .
H69C H 0.7844 0.3635 0.2880 0.110 Uiso 1 1 calc R . .
C70 C 0.8418(9) 0.1836(7) 0.3450(4) 0.066(4) Uani 1 1 d . B .
H70A H 0.8414 0.1989 0.3743 0.098 Uiso 1 1 calc R . .
H70B H 0.8864 0.1293 0.3442 0.098 Uiso 1 1 calc R . .
H70C H 0.7911 0.1851 0.3384 0.098 Uiso 1 1 calc R . .
C71 C 0.9269(8) 0.2459(9) 0.3237(4) 0.073(4) Uani 1 1 d . B .
H71A H 0.9237 0.2597 0.3536 0.109 Uiso 1 1 calc R . .
H71B H 0.9302 0.2869 0.3032 0.109 Uiso 1 1 calc R . .
H71C H 0.9748 0.1940 0.3222 0.109 Uiso 1 1 calc R . .
O14 O 0.6418(4) 0.2848(4) 0.1495(2) 0.0483(19) Uani 1 1 d . . .
O15 O 0.6926(4) 0.1716(4) 0.1920(2) 0.0419(17) Uani 1 1 d . . .
C72 C 0.6418(6) 0.2196(6) 0.1608(4) 0.043(3) Uani 1 1 d . B .
C73 C 0.5844(7) 0.2004(8) 0.1417(4) 0.062(3) Uani 1 1 d . . .
C74 C 0.5537(10) 0.2474(10) 0.0955(5) 0.099(6) Uani 1 1 d . B .
H74A H 0.5154 0.2342 0.0830 0.148 Uiso 1 1 calc R . .
H74B H 0.5990 0.2329 0.0766 0.148 Uiso 1 1 calc R . .
H74C H 0.5272 0.3049 0.0974 0.148 Uiso 1 1 calc R . .
C75 C 0.5157(9) 0.2266(11) 0.1715(6) 0.099(6) Uani 1 1 d . B .
H75A H 0.4755 0.2147 0.1603 0.149 Uiso 1 1 calc R . .
H75B H 0.4913 0.2843 0.1725 0.149 Uiso 1 1 calc R . .
H75C H 0.5355 0.1979 0.2012 0.149 Uiso 1 1 calc R . .
C76 C 0.6208(8) 0.1120(7) 0.1391(5) 0.075(4) Uani 1 1 d . B .
H76A H 0.5805 0.1016 0.1265 0.113 Uiso 1 1 calc R . .
H76B H 0.6387 0.0822 0.1686 0.113 Uiso 1 1 calc R . .
H76C H 0.6666 0.0948 0.1205 0.113 Uiso 1 1 calc R . .
O16 O 0.6328(5) 0.3165(4) 0.2394(3) 0.054(2) Uani 1 1 d U . .
O17 O 0.6474(5) 0.2104(4) 0.2859(3) 0.059(2) Uani 1 1 d U . .
C77 C 0.6131(7) 0.2831(7) 0.2721(4) 0.054(2) Uani 1 1 d U B .
C78 C 0.5368(6) 0.3371(5) 0.2950(3) 0.063(3) Uani 1 1 d DU . .
C79 C 0.5169(15) 0.4242(8) 0.2848(7) 0.058(6) Uiso 0.55 1 d PDU B 1
H79A H 0.5117 0.4394 0.2529 0.086 Uiso 0.55 1 calc PR B 1
H79B H 0.5600 0.4306 0.2974 0.086 Uiso 0.55 1 calc PR B 1
H79C H 0.4663 0.4586 0.2976 0.086 Uiso 0.55 1 calc PR B 1
C80 C 0.4681(12) 0.3288(14) 0.2752(7) 0.070(6) Uiso 0.55 1 d PDU B 1
H80A H 0.4622 0.3451 0.2434 0.105 Uiso 0.55 1 calc PR B 1
H80B H 0.4180 0.3630 0.2884 0.105 Uiso 0.55 1 calc PR B 1
H80C H 0.4803 0.2730 0.2811 0.105 Uiso 0.55 1 calc PR B 1
C81 C 0.5441(15) 0.3129(13) 0.3441(4) 0.065(6) Uiso 0.55 1 d PDU B 1
H81A H 0.4939 0.3484 0.3569 0.098 Uiso 0.55 1 calc PR B 1
H81B H 0.5882 0.3172 0.3570 0.098 Uiso 0.55 1 calc PR B 1
H81C H 0.5548 0.2576 0.3502 0.098 Uiso 0.55 1 calc PR B 1
C79' C 0.4966(16) 0.4250(8) 0.2765(8) 0.050(8) Uiso 0.45 1 d PD B 2
H79D H 0.5351 0.4443 0.2780 0.075 Uiso 0.45 1 calc PR B 2
H79E H 0.4507 0.4557 0.2937 0.075 Uiso 0.45 1 calc PR B 2
H79F H 0.4781 0.4318 0.2458 0.075 Uiso 0.45 1 calc PR B 2
C80' C 0.4766(18) 0.3073(19) 0.2947(11) 0.123(17) Uiso 0.45 1 d PD B 2
H80D H 0.5032 0.2504 0.3063 0.185 Uiso 0.45 1 calc PR B 2
H80E H 0.4555 0.3148 0.2645 0.185 Uiso 0.45 1 calc PR B 2
H80F H 0.4325 0.3375 0.3130 0.185 Uiso 0.45 1 calc PR B 2
C81' C 0.5679(17) 0.3266(15) 0.3426(5) 0.062(8) Uiso 0.45 1 d PD B 2
H81D H 0.5944 0.2699 0.3546 0.093 Uiso 0.45 1 calc PR B 2
H81E H 0.5229 0.3572 0.3603 0.093 Uiso 0.45 1 calc PR B 2
H81F H 0.6064 0.3462 0.3432 0.093 Uiso 0.45 1 calc PR B 2
O18 O 0.6758(4) 0.0134(4) 0.2678(3) 0.052(2) Uani 1 1 d . . .
O19 O 0.7341(4) -0.1063(4) 0.3096(3) 0.0495(19) Uani 1 1 d . . .
C82 C 0.6768(7) -0.0504(8) 0.2851(4) 0.054(3) Uani 1 1 d . B .
C83 C 0.6032(7) -0.0579(7) 0.2740(4) 0.076(4) Uani 1 1 d D . .
C84 C 0.5910(18) -0.0509(18) 0.2246(5) 0.087(9) Uiso 0.50 1 d PD B 1
H84A H 0.6387 -0.0931 0.2131 0.131 Uiso 0.50 1 calc PR B 1
H84B H 0.5820 0.0015 0.2111 0.131 Uiso 0.50 1 calc PR B 1
H84C H 0.5443 -0.0565 0.2177 0.131 Uiso 0.50 1 calc PR B 1
C85 C 0.5297(17) 0.0049(17) 0.2930(10) 0.145(17) Uiso 0.50 1 d PD B 1
H85A H 0.4831 -0.0006 0.2855 0.217 Uiso 0.50 1 calc PR B 1
H85B H 0.5201 0.0582 0.2809 0.217 Uiso 0.50 1 calc PR B 1
H85C H 0.5381 -0.0023 0.3250 0.217 Uiso 0.50 1 calc PR B 1
C86 C 0.622(2) -0.1414(12) 0.2947(10) 0.135(15) Uiso 0.50 1 d PD B 1
H86A H 0.6703 -0.1816 0.2825 0.203 Uiso 0.50 1 calc PR B 1
H86B H 0.5769 -0.1496 0.2885 0.203 Uiso 0.50 1 calc PR B 1
H86C H 0.6313 -0.1464 0.3266 0.203 Uiso 0.50 1 calc PR B 1
C84' C 0.6174(18) -0.0993(15) 0.2332(6) 0.096(11) Uiso 0.50 1 d PD B 2
H84D H 0.6292 -0.0694 0.2090 0.145 Uiso 0.50 1 calc PR B 2
H84E H 0.5693 -0.1016 0.2249 0.145 Uiso 0.50 1 calc PR B 2
H84F H 0.6629 -0.1538 0.2392 0.145 Uiso 0.50 1 calc PR B 2
C85' C 0.5312(14) 0.0270(9) 0.2640(9) 0.088(9) Uiso 0.50 1 d PD B 2
H85D H 0.5424 0.0566 0.2394 0.132 Uiso 0.50 1 calc PR B 2
H85E H 0.5217 0.0546 0.2900 0.132 Uiso 0.50 1 calc PR B 2
H85F H 0.4834 0.0238 0.2561 0.132 Uiso 0.50 1 calc PR B 2
C86' C 0.5848(16) -0.1029(14) 0.3119(6) 0.077(8) Uiso 0.50 1 d PD B 2
H86D H 0.5368 -0.1057 0.3039 0.116 Uiso 0.50 1 calc PR B 2
H86E H 0.5752 -0.0751 0.3378 0.116 Uiso 0.50 1 calc PR B 2
H86F H 0.6303 -0.1572 0.3185 0.116 Uiso 0.50 1 calc PR B 2
O20 O 0.7732(4) 0.0075(4) 0.3473(2) 0.0367(16) Uani 1 1 d . . .
O21 O 0.7878(5) -0.0933(5) 0.3931(2) 0.053(2) Uani 1 1 d . . .
C87 C 0.7561(7) -0.0186(7) 0.3835(4) 0.047(3) Uani 1 1 d . B .
C88 C 0.6947(8) 0.0384(8) 0.4112(4) 0.063(4) Uani 1 1 d . . .
C89 C 0.7049(8) 0.1111(8) 0.4124(5) 0.073(4) Uani 1 1 d . B .
H89A H 0.6644 0.1477 0.4305 0.109 Uiso 1 1 calc R . .
H89B H 0.6984 0.1384 0.3825 0.109 Uiso 1 1 calc R . .
H89C H 0.7586 0.0941 0.4250 0.109 Uiso 1 1 calc R . .
C90 C 0.6117(9) 0.0637(10) 0.3893(6) 0.096(5) Uani 1 1 d . B .
H90A H 0.5694 0.1014 0.4062 0.144 Uiso 1 1 calc R . .
H90B H 0.6057 0.0164 0.3887 0.144 Uiso 1 1 calc R . .
H90C H 0.6075 0.0894 0.3593 0.144 Uiso 1 1 calc R . .
C91 C 0.7035(11) -0.0033(10) 0.4577(5) 0.099(6) Uani 1 1 d . B .
H91A H 0.6635 0.0342 0.4757 0.148 Uiso 1 1 calc R . .
H91B H 0.7574 -0.0215 0.4705 0.148 Uiso 1 1 calc R . .
H91C H 0.6953 -0.0494 0.4570 0.148 Uiso 1 1 calc R . .
O22 O 0.8600(4) -0.0862(3) 0.2682(2) 0.0344(15) Uani 1 1 d . . .
O23 O 0.9847(4) -0.1831(4) 0.2638(2) 0.0341(15) Uani 1 1 d . . .
C92 C 0.9144(6) -0.1396(5) 0.2488(3) 0.033(2) Uani 1 1 d . B .
C93 C 0.8892(6) -0.1542(6) 0.2055(4) 0.045(3) Uani 1 1 d . . .
C94 C 0.8713(9) -0.2224(8) 0.2175(5) 0.076(4) Uani 1 1 d . B .
H94A H 0.8546 -0.2350 0.1908 0.113 Uiso 1 1 calc R . .
H94B H 0.8282 -0.2064 0.2379 0.113 Uiso 1 1 calc R . .
H94C H 0.9196 -0.2697 0.2314 0.113 Uiso 1 1 calc R . .
C95 C 0.8139(7) -0.0805(7) 0.1832(4) 0.058(3) Uani 1 1 d . B .
H95A H 0.7999 -0.0926 0.1556 0.087 Uiso 1 1 calc R . .
H95B H 0.8244 -0.0356 0.1772 0.087 Uiso 1 1 calc R . .
H95C H 0.7694 -0.0663 0.2026 0.087 Uiso 1 1 calc R . .
C96 C 0.9560(8) -0.1803(8) 0.1730(4) 0.068(4) Uani 1 1 d . B .
H96A H 0.9370 -0.1890 0.1458 0.102 Uiso 1 1 calc R . .
H96B H 1.0030 -0.2300 0.1859 0.102 Uiso 1 1 calc R . .
H96C H 0.9708 -0.1384 0.1666 0.102 Uiso 1 1 calc R . .
O24 O 0.9364(4) 0.0084(4) 0.3067(2) 0.0359(16) Uani 1 1 d . . .
N14 N 1.0643(5) -0.0993(5) 0.3069(3) 0.037(2) Uani 1 1 d . . .
N15 N 1.1378(5) -0.1070(5) 0.2987(3) 0.042(2) Uani 1 1 d . B .
H15 H 1.1822 -0.1533 0.2998 0.050 Uiso 1 1 calc R . .
C97 C 1.0141(6) -0.0197(6) 0.3005(3) 0.035(2) Uani 1 1 d . B .
C98 C 1.0555(6) 0.0220(7) 0.2893(3) 0.043(3) Uani 1 1 d . . .
H98 H 1.0337 0.0784 0.2833 0.052 Uiso 1 1 calc R B .
C99 C 1.1344(7) -0.0355(7) 0.2888(4) 0.046(3) Uani 1 1 d . B .
C100 C 1.2060(7) -0.0293(8) 0.2793(4) 0.061(3) Uani 1 1 d . . .
C101 C 1.1996(9) 0.0433(10) 0.2632(6) 0.088(5) Uani 1 1 d . B .
H101 H 1.1483 0.0898 0.2583 0.106 Uiso 1 1 calc R . .
C102 C 1.2669(11) 0.0483(12) 0.2543(7) 0.122(8) Uani 1 1 d . . .
H102 H 1.2616 0.0989 0.2436 0.146 Uiso 1 1 calc R B .
C103 C 1.3399(11) -0.0154(15) 0.2599(8) 0.129(8) Uani 1 1 d . B .
H103 H 1.3861 -0.0104 0.2538 0.154 Uiso 1 1 calc R . .
C104 C 1.3470(10) -0.0873(13) 0.2746(7) 0.113(7) Uani 1 1 d . . .
H104 H 1.3992 -0.1328 0.2784 0.136 Uiso 1 1 calc R B .
C105 C 1.2828(7) -0.0976(9) 0.2843(5) 0.077(4) Uani 1 1 d . B .
H105 H 1.2896 -0.1491 0.2941 0.092 Uiso 1 1 calc R . .
N16 N 0.9759(5) -0.1772(5) 0.4229(3) 0.045(2) Uani 1 1 d . B .
N17 N 0.9695(6) -0.1551(5) 0.4636(3) 0.052(2) Uani 1 1 d . . .
H17 H 0.9861 -0.1891 0.4880 0.062 Uiso 1 1 calc R E .
O25 O 0.9404(4) -0.1120(4) 0.3524(2) 0.0358(16) Uani 1 1 d . . .
C106 C 0.9443(6) -0.1089(6) 0.3959(3) 0.037(2) Uani 1 1 d . B .
C107 C 0.9188(6) -0.0445(7) 0.4187(3) 0.042(3) Uani 1 1 d . . .
H107 H 0.8949 0.0102 0.4066 0.051 Uiso 1 1 calc R B .
C108 C 0.9346(6) -0.0750(7) 0.4627(4) 0.046(3) Uani 1 1 d . B .
C109 C 0.9214(7) -0.0370(7) 0.5025(4) 0.051(3) Uani 1 1 d . . .
C110 C 0.8961(7) 0.0433(8) 0.5002(4) 0.058(3) Uani 1 1 d . B .
H110 H 0.8838 0.0750 0.4723 0.070 Uiso 1 1 calc R . .
C111 C 0.8884(8) 0.0786(8) 0.5378(5) 0.066(4) Uani 1 1 d . . .
H111 H 0.8695 0.1345 0.5356 0.079 Uiso 1 1 calc R B .
C112 C 0.9081(8) 0.0335(9) 0.5786(5) 0.072(4) Uani 1 1 d . B .
H112 H 0.9031 0.0575 0.6045 0.086 Uiso 1 1 calc R . .
C113 C 0.9348(9) -0.0461(9) 0.5807(4) 0.077(4) Uani 1 1 d . . .
H113 H 0.9490 -0.0778 0.6087 0.092 Uiso 1 1 calc R B .
C114 C 0.9418(9) -0.0818(8) 0.5441(4) 0.075(4) Uani 1 1 d . B .
H114 H 0.9607 -0.1377 0.5468 0.090 Uiso 1 1 calc R . .
N18 N 0.8923(4) -0.2330(4) 0.3348(2) 0.0443(19) Uani 1 1 d DU . .
O26 O 1.0273(4) -0.2855(4) 0.3488(2) 0.0449(17) Uani 1 1 d DU B .
C115 C 0.9637(5) -0.2865(6) 0.34190(14) 0.047(4) Uiso 0.50 1 d PDU B 1
N19 N 0.8435(8) -0.2635(9) 0.3293(3) 0.053(4) Uiso 0.50 1 d PDU B 1
H19 H 0.7911 -0.2356 0.3242 0.064 Uiso 0.50 1 calc PR B 1
C116 C 0.9638(9) -0.3601(7) 0.3408(3) 0.065(7) Uiso 0.50 1 d PDU B 1
C117 C 0.8888(9) -0.3452(9) 0.3331(3) 0.067(6) Uiso 0.50 1 d PDU B 1
C118 C 0.8370(6) -0.3865(6) 0.3337(3) 0.097(7) Uiso 0.50 1 d PGDU B 1
C119 C 0.8633(8) -0.4620(6) 0.3568(4) 0.100(7) Uiso 0.50 1 d PGDU B 1
H119 H 0.9049 -0.4827 0.3793 0.120 Uiso 0.50 1 calc PR B 1
C120 C 0.8287(10) -0.5074(8) 0.3470(5) 0.114(8) Uiso 0.50 1 d PGDU B 1
H120 H 0.8467 -0.5590 0.3628 0.137 Uiso 0.50 1 calc PR B 1
C121 C 0.7679(10) -0.4771(10) 0.3141(5) 0.143(9) Uiso 0.50 1 d PGDU B 1
H121 H 0.7442 -0.5081 0.3074 0.171 Uiso 0.50 1 calc PR B 1
C122 C 0.7416(9) -0.4016(10) 0.2910(4) 0.143(9) Uiso 0.50 1 d PGDU B 1
H122 H 0.7000 -0.3810 0.2686 0.171 Uiso 0.50 1 calc PR B 1
C123 C 0.7762(7) -0.3563(8) 0.3008(3) 0.126(8) Uiso 0.50 1 d PGDU B 1
H123 H 0.7582 -0.3047 0.2850 0.151 Uiso 0.50 1 calc PR B 1
C11A C 0.9653(5) -0.2915(5) 0.34225(15) 0.041(3) Uiso 0.50 1 d PGDU B 2
N19A N 0.8418(4) -0.2626(4) 0.3288(3) 0.054(4) Uiso 0.50 1 d PGDU B 2
H19A H 0.7898 -0.2340 0.3225 0.064 Uiso 0.50 1 calc PR B 2
C11B C 0.9631(4) -0.3625(5) 0.3422(2) 0.056(6) Uiso 0.50 1 d PGDU B 2
H11B H 1.0073 -0.4154 0.3467 0.067 Uiso 0.50 1 calc PR B 2
C11C C 0.8841(4) -0.3407(4) 0.33415(18) 0.062(6) Uiso 0.50 1 d PGDU B 2
C11D C 0.8493(11) -0.3933(11) 0.3294(4) 0.096(7) Uiso 0.50 1 d PGDU B 2
C11E C 0.7752(11) -0.3745(11) 0.3459(7) 0.109(8) Uiso 0.50 1 d PGDU B 2
H11E H 0.7464 -0.3275 0.3595 0.131 Uiso 0.50 1 calc PR B 2
C12F C 0.7431(12) -0.4245(16) 0.3424(7) 0.131(9) Uiso 0.50 1 d PGDU B 2
H12F H 0.6924 -0.4117 0.3537 0.158 Uiso 0.50 1 calc PR B 2
C12H C 0.7851(17) -0.4933(15) 0.3225(6) 0.151(9) Uiso 0.50 1 d PGDU B 2
H12H H 0.7632 -0.5275 0.3201 0.181 Uiso 0.50 1 calc PR B 2
C12I C 0.8592(16) -0.5121(11) 0.3060(8) 0.146(9) Uiso 0.50 1 d PGDU B 2
H12I H 0.8879 -0.5592 0.2923 0.175 Uiso 0.50 1 calc PR B 2
C12J C 0.8913(11) -0.4621(12) 0.3094(7) 0.129(8) Uiso 0.50 1 d PGDU B 2
H12J H 0.9420 -0.4750 0.2981 0.155 Uiso 0.50 1 calc PR B 2
N20 N 1.1444(5) -0.2727(5) 0.2900(3) 0.036(2) Uani 1 1 d . . .
N21 N 1.1327(5) -0.3173(5) 0.2633(3) 0.040(2) Uani 1 1 d . B .
H21A H 1.0852 -0.3097 0.2550 0.048 Uiso 1 1 calc R . .
O28 O 1.2546(4) -0.2727(4) 0.3192(2) 0.0449(18) Uani 1 1 d . B .
C124 C 1.2232(6) -0.3031(6) 0.2946(3) 0.040(3) Uani 1 1 d . B .
C125 C 1.2625(6) -0.3670(6) 0.2696(3) 0.039(2) Uani 1 1 d . . .
H125 H 1.3185 -0.3979 0.2664 0.047 Uiso 1 1 calc R B .
C126 C 1.2022(6) -0.3746(6) 0.2510(3) 0.038(2) Uani 1 1 d . B .
C127 C 1.2059(7) -0.4335(6) 0.2237(4) 0.045(3) Uani 1 1 d . . .
C128 C 1.2767(8) -0.5009(7) 0.2189(5) 0.063(4) Uani 1 1 d . B .
H128 H 1.3242 -0.5092 0.2337 0.076 Uiso 1 1 calc R . .
C129 C 1.2817(9) -0.5574(8) 0.1933(5) 0.072(4) Uani 1 1 d . . .
H129 H 1.3321 -0.6027 0.1901 0.087 Uiso 1 1 calc R B .
C130 C 1.2144(10) -0.5479(8) 0.1728(5) 0.070(4) Uani 1 1 d . B .
H130 H 1.2170 -0.5869 0.1557 0.084 Uiso 1 1 calc R . .
C131 C 1.1416(9) -0.4799(8) 0.1773(5) 0.072(4) Uani 1 1 d . . .
H131 H 1.0937 -0.4721 0.1634 0.087 Uiso 1 1 calc R B .
C132 C 1.1394(8) -0.4240(7) 0.2019(4) 0.066(4) Uani 1 1 d . B .
H132 H 1.0896 -0.3770 0.2039 0.079 Uiso 1 1 calc R . .
O29 O 1.2500(5) -0.3968(5) 0.3767(3) 0.070(2) Uani 1 1 d DU C .
O30 O 1.1540(5) -0.4091(5) 0.4123(3) 0.061(2) Uani 1 1 d DU C .
C133 C 1.2216(12) -0.4356(9) 0.3958(11) 0.057(3) Uiso 0.50 1 d PDU C 1
C134 C 1.2808(10) -0.5259(9) 0.3952(6) 0.063(5) Uiso 0.50 1 d PDU C 1
C135 C 1.2477(15) -0.5748(14) 0.4203(8) 0.082(7) Uiso 0.50 1 d PDU C 1
H13G H 1.2390 -0.5618 0.4504 0.124 Uiso 0.50 1 calc PR C 1
H13H H 1.2861 -0.6318 0.4208 0.124 Uiso 0.50 1 calc PR C 1
H13I H 1.1967 -0.5623 0.4058 0.124 Uiso 0.50 1 calc PR C 1
C136 C 1.2950(16) -0.5453(16) 0.3482(6) 0.075(7) Uiso 0.50 1 d PDU C 1
H13J H 1.3163 -0.5133 0.3324 0.113 Uiso 0.50 1 calc PR C 1
H13K H 1.2442 -0.5329 0.3335 0.113 Uiso 0.50 1 calc PR C 1
H13L H 1.3335 -0.6023 0.3485 0.113 Uiso 0.50 1 calc PR C 1
C137 C 1.3615(13) -0.5472(19) 0.4174(9) 0.115(10) Uiso 0.50 1 d PDU C 1
H13M H 1.3834 -0.5161 0.4012 0.173 Uiso 0.50 1 calc PR C 1
H13N H 1.3990 -0.6044 0.4176 0.173 Uiso 0.50 1 calc PR C 1
H13O H 1.3537 -0.5346 0.4477 0.173 Uiso 0.50 1 calc PR C 1
C13A C 1.2168(13) -0.4363(10) 0.3912(11) 0.058(3) Uiso 0.50 1 d PDU C 2
C13B C 1.2521(11) -0.5262(9) 0.3858(6) 0.067(5) Uiso 0.50 1 d PDU C 2
C13C C 1.2005(17) -0.5610(18) 0.4042(10) 0.118(10) Uiso 0.50 1 d PDU C 2
H13P H 1.1965 -0.5577 0.4358 0.176 Uiso 0.50 1 calc PR C 2
H13Q H 1.2248 -0.6170 0.3992 0.176 Uiso 0.50 1 calc PR C 2
H13R H 1.1468 -0.5306 0.3895 0.176 Uiso 0.50 1 calc PR C 2
C13D C 1.2598(18) -0.5331(19) 0.3369(6) 0.097(9) Uiso 0.50 1 d PDU C 2
H13S H 1.2912 -0.5086 0.3247 0.145 Uiso 0.50 1 calc PR C 2
H13T H 1.2063 -0.5055 0.3219 0.145 Uiso 0.50 1 calc PR C 2
H13U H 1.2869 -0.5896 0.3326 0.145 Uiso 0.50 1 calc PR C 2
C13E C 1.3353(13) -0.5722(18) 0.4092(9) 0.122(9) Uiso 0.50 1 d PDU C 2
H13V H 1.3684 -0.5495 0.3973 0.183 Uiso 0.50 1 calc PR C 2
H13W H 1.3603 -0.6286 0.4047 0.183 Uiso 0.50 1 calc PR C 2
H13$ H 1.3305 -0.5680 0.4407 0.183 Uiso 0.50 1 calc PR C 2
O31 O 1.2388(6) -0.3138(7) 0.4535(3) 0.090(3) Uani 1 1 d U E .
O32 O 1.1193(5) -0.2982(5) 0.4721(3) 0.061(2) Uani 1 1 d U E .
C138 C 1.1881(9) -0.3166(9) 0.4801(4) 0.074(3) Uani 1 1 d U . .
C139 C 1.2207(7) -0.3462(7) 0.5294(4) 0.090(4) Uani 1 1 d DU D .
C140 C 1.3009(11) -0.3504(16) 0.5369(11) 0.099(8) Uiso 0.50 1 d PDU D 1
H14G H 1.3400 -0.3872 0.5183 0.149 Uiso 0.50 1 calc PR D 1
H14H H 1.3195 -0.3696 0.5678 0.149 Uiso 0.50 1 calc PR D 1
H14I H 1.2949 -0.2970 0.5293 0.149 Uiso 0.50 1 calc PR D 1
C141 C 1.1592(14) -0.2905(14) 0.5581(10) 0.090(7) Uiso 0.50 1 d PDU D 1
H14J H 1.1080 -0.2892 0.5531 0.135 Uiso 0.50 1 calc PR D 1
H14K H 1.1518 -0.2366 0.5507 0.135 Uiso 0.50 1 calc PR D 1
H14L H 1.1778 -0.3098 0.5890 0.135 Uiso 0.50 1 calc PR D 1
C142 C 1.2299(15) -0.4293(10) 0.5385(10) 0.076(7) Uiso 0.50 1 d PDU D 1
H14M H 1.1782 -0.4262 0.5325 0.114 Uiso 0.50 1 calc PR D 1
H14N H 1.2479 -0.4508 0.5693 0.114 Uiso 0.50 1 calc PR D 1
H14O H 1.2695 -0.4644 0.5195 0.114 Uiso 0.50 1 calc PR D 1
C14A C 1.2736(14) -0.3133(16) 0.5419(11) 0.102(8) Uiso 0.50 1 d PDU D 2
H14P H 1.2421 -0.2548 0.5392 0.152 Uiso 0.50 1 calc PR D 2
H14Q H 1.3179 -0.3288 0.5222 0.152 Uiso 0.50 1 calc PR D 2
H14R H 1.2952 -0.3348 0.5722 0.152 Uiso 0.50 1 calc PR D 2
C14B C 1.1494(13) -0.3199(16) 0.5588(10) 0.091(7) Uiso 0.50 1 d PDU D 2
H14S H 1.1148 -0.3407 0.5500 0.137 Uiso 0.50 1 calc PR D 2
H14T H 1.1187 -0.2613 0.5556 0.137 Uiso 0.50 1 calc PR D 2
H14U H 1.1691 -0.3408 0.5894 0.137 Uiso 0.50 1 calc PR D 2
C14C C 1.2666(15) -0.4367(9) 0.5338(11) 0.095(8) Uiso 0.50 1 d PDU D 2
H14V H 1.2303 -0.4564 0.5266 0.142 Uiso 0.50 1 calc PR D 2
H14W H 1.2890 -0.4583 0.5640 0.142 Uiso 0.50 1 calc PR D 2
H14$ H 1.3102 -0.4539 0.5137 0.142 Uiso 0.50 1 calc PR D 2
O33 O 1.3658(8) -0.3490(8) 0.3975(4) 0.066(3) Uiso 0.70 1 d PU E 1
O34 O 1.4021(8) -0.3343(9) 0.3293(5) 0.077(4) Uiso 0.70 1 d PU E 1
H34 H 1.3531 -0.3152 0.3223 0.115 Uiso 0.70 1 calc PR E 1
C143 C 1.4154(13) -0.3588(13) 0.3722(7) 0.075(5) Uiso 0.70 1 d PU E 1
C144 C 1.5037(15) -0.3959(15) 0.3894(9) 0.096(6) Uiso 0.70 1 d PU E 1
C145 C 1.5568(14) -0.4608(14) 0.3630(8) 0.094(7) Uiso 0.70 1 d PU E 1
H14$ H 1.5528 -0.4380 0.3323 0.141 Uiso 0.70 1 calc PR E 1
H14 H 1.5400 -0.5014 0.3648 0.141 Uiso 0.70 1 calc PR E 1
H14G H 1.6125 -0.4856 0.3747 0.141 Uiso 0.70 1 calc PR E 1
C146 C 1.5074(19) -0.415(2) 0.4370(11) 0.142(10) Uiso 0.70 1 d PU E 1
H14$ H 1.4719 -0.3663 0.4499 0.213 Uiso 0.70 1 calc PR E 1
H14 H 1.5626 -0.4365 0.4488 0.213 Uiso 0.70 1 calc PR E 1
H14G H 1.4902 -0.4548 0.4443 0.213 Uiso 0.70 1 calc PR E 1
C147 C 1.532(2) -0.325(2) 0.3761(14) 0.187(16) Uiso 0.70 1 d P E 1
H14$ H 1.5298 -0.3120 0.3441 0.280 Uiso 0.70 1 calc PR E 1
H14 H 1.5874 -0.3451 0.3879 0.280 Uiso 0.70 1 calc PR E 1
H14G H 1.4962 -0.2760 0.3889 0.280 Uiso 0.70 1 calc PR E 1
N25 N 1.3579(15) -0.3868(15) 0.3994(8) 0.050(8) Uiso 0.30 1 d PD E 2
O39 O 1.4086(13) -0.3776(13) 0.3326(6) 0.037(6) Uiso 0.30 1 d PD E 2
H39A H 1.3647 -0.3347 0.3287 0.055 Uiso 0.30 1 calc PR E 2
C164 C 1.413(2) -0.4154(18) 0.3712(9) 0.077(14) Uiso 0.30 1 d PD E 2
N26 N 1.3819(16) -0.4428(15) 0.4357(8) 0.064(9) Uiso 0.30 1 d PD E 2
H26A H 1.3542 -0.4378 0.4592 0.077 Uiso 0.30 1 calc PR E 2
C165 C 1.4738(19) -0.4921(18) 0.3897(10) 0.086(15) Uiso 0.30 1 d PD E 2
H165 H 1.5202 -0.5266 0.3756 0.103 Uiso 0.30 1 calc PR E 2
C166 C 1.4549(19) -0.5079(16) 0.4308(9) 0.081(14) Uiso 0.30 1 d PD E 2
C167 C 1.4866(18) -0.5790(13) 0.4654(7) 0.064(11) Uiso 0.30 1 d PGD E 2
C168 C 1.535(2) -0.6566(15) 0.4558(9) 0.14(3) Uiso 0.30 1 d PGD E 2
H168 H 1.5490 -0.6658 0.4266 0.165 Uiso 0.30 1 calc PR E 2
C169 C 1.561(2) -0.7208(12) 0.4891(12) 0.100(18) Uiso 0.30 1 d PGD E 2
H169 H 1.5942 -0.7738 0.4825 0.120 Uiso 0.30 1 calc PR E 2
C170 C 1.540(2) -0.7074(17) 0.5319(11) 0.14(3) Uiso 0.30 1 d PGD E 2
H170 H 1.5587 -0.7512 0.5547 0.172 Uiso 0.30 1 calc PR E 2
C171 C 1.492(2) -0.630(2) 0.5415(7) 0.090(16) Uiso 0.30 1 d PGD E 2
H171 H 1.4780 -0.6207 0.5708 0.108 Uiso 0.30 1 calc PR E 2
C172 C 1.4655(18) -0.5657(15) 0.5083(8) 0.080(14) Uiso 0.30 1 d PGD E 2
H172 H 1.4327 -0.5126 0.5148 0.096 Uiso 0.30 1 calc PR E 2
O37 O 1.0825(7) -0.4662(6) 0.4644(4) 0.115(4) Uani 1 1 d U E .
H37A H 1.1148 -0.4501 0.4569 0.173 Uiso 1 1 calc R . .
N22 N 0.9929(7) -0.3320(6) 0.4409(4) 0.070(3) Uani 1 1 d U E .
N23 N 0.9112(7) -0.2879(6) 0.4373(3) 0.062(2) Uani 1 1 d U . .
H23 H 0.8852 -0.2367 0.4269 0.075 Uiso 1 1 calc R E .
C153 C 1.0057(10) -0.4042(9) 0.4567(5) 0.091(4) Uani 1 1 d U . .
C154 C 0.9352(10) -0.4062(9) 0.4645(5) 0.094(4) Uani 1 1 d U E .
H154 H 0.9301 -0.4509 0.4766 0.113 Uiso 1 1 calc R . .
C155 C 0.8743(9) -0.3295(8) 0.4509(5) 0.076(3) Uani 1 1 d U E .
C156 C 0.7900(10) -0.2998(9) 0.4481(5) 0.086(3) Uani 1 1 d U . .
C157 C 0.7322(10) -0.2200(9) 0.4323(6) 0.092(4) Uani 1 1 d U E .
H157 H 0.7505 -0.1836 0.4224 0.110 Uiso 1 1 calc R . .
C158 C 0.6514(11) -0.1923(11) 0.4305(6) 0.102(4) Uani 1 1 d U . .
H158 H 0.6148 -0.1388 0.4185 0.123 Uiso 1 1 calc R E .
C159 C 0.6244(11) -0.2439(11) 0.4465(6) 0.108(4) Uani 1 1 d U E .
H159 H 0.5685 -0.2258 0.4469 0.130 Uiso 1 1 calc R . .
C160 C 0.6789(11) -0.3221(11) 0.4621(6) 0.109(4) Uani 1 1 d U . .
H160 H 0.6595 -0.3574 0.4725 0.130 Uiso 1 1 calc R E .
C161 C 0.7595(10) -0.3508(10) 0.4630(6) 0.098(4) Uani 1 1 d U E .
H161 H 0.7952 -0.4052 0.4738 0.117 Uiso 1 1 calc R . .
N24 N 1.2530(6) -0.1919(8) 0.3932(4) 0.071(3) Uani 1 1 d . E .
C162 C 1.2750(12) -0.1527(15) 0.4027(8) 0.126(8) Uani 1 1 d . . .
C163 C 1.2918(15) -0.0858(17) 0.4039(8) 0.151(10) Uani 1 1 d . E .
N11S N 0.6488(8) 0.3941(8) -0.0051(4) 0.088(4) Uiso 1 1 d D . .
C11S C 0.6166(9) 0.4618(9) -0.0171(5) 0.077(4) Uiso 1 1 d D . .
C12S C 0.5757(11) 0.5467(10) -0.0341(6) 0.108(6) Uiso 1 1 d D . .
N21S N 1.2784(15) 0.3269(15) 0.0315(8) 0.084(7) Uiso 0.50 1 d PD . .
C21S C 1.300(2) 0.306(2) 0.0687(9) 0.093(10) Uiso 0.50 1 d PD . .
C22S C 1.308(2) 0.2744(19) 0.1149(9) 0.092(10) Uiso 0.50 1 d PD . .
N31S N 0.526(2) 0.7537(18) 0.0191(12) 0.050(9) Uiso 0.25 1 d PDU . .
C31S C 0.496(3) 0.8227(19) 0.0137(16) 0.056(10) Uiso 0.25 1 d PDU . .
C32S C 0.469(3) 0.908(2) 0.0100(18) 0.065(12) Uiso 0.25 1 d PDU . .
N41S N 0.492(3) 0.874(2) 0.1567(15) 0.133(13) Uiso 0.40 1 d PDU F 2
C41S C 0.525(3) 0.809(2) 0.1471(16) 0.105(11) Uiso 0.40 1 d PDU F 2
C42S C 0.565(2) 0.730(2) 0.1331(14) 0.095(11) Uiso 0.40 1 d PDU F 2
O1WA O 1.4063(16) 0.0843(16) 0.1518(9) 0.039(7) Uiso 0.25 1 d P G 1
O1WB O 1.436(2) 0.058(2) 0.1236(13) 0.073(10) Uiso 0.25 1 d P H 2
O2WA O 0.9547(19) -0.272(2) 0.5466(11) 0.057(8) Uiso 0.25 1 d P I 1
O2WB O 0.951(2) -0.317(3) 0.5604(15) 0.089(12) Uiso 0.25 1 d P J 2

loop_
_atom_site_aniso_label
_atom_site_aniso_U_11
_atom_site_aniso_U_22
_atom_site_aniso_U_33
_atom_site_aniso_U_23
_atom_site_aniso_U_13
_atom_site_aniso_U_12
Ba1 0.0390(4) 0.0273(3) 0.0388(4) 0.0026(3) 0.0041(3) -0.0136(3)
Ni1 0.0430(8) 0.0323(7) 0.0387(8) -0.0029(6) 0.0074(6) -0.0189(6)
Ni2 0.0429(8) 0.0235(6) 0.0377(8) -0.0004(6) 0.0051(6) -0.0153(6)
Ni3 0.0431(8) 0.0283(7) 0.0326(7) -0.0028(6) 0.0035(6) -0.0179(6)
Ni4 0.0455(8) 0.0268(7) 0.0371(8) -0.0012(6) 0.0076(6) -0.0133(6)
Ni5 0.0422(8) 0.0300(7) 0.0390(8) 0.0018(6) 0.0038(6) -0.0189(6)
Ni6 0.0365(7) 0.0303(7) 0.0287(7) -0.0013(5) 0.0027(5) -0.0112(6)
Ni7 0.0433(9) 0.0680(10) 0.0361(9) -0.0050(8) -0.0048(7) -0.0078(8)
Ni8 0.0559(9) 0.0374(8) 0.0325(8) 0.0045(6) 0.0029(7) -0.0104(7)
O1 0.031(4) 0.017(3) 0.037(4) 0.000(3) 0.001(3) -0.006(3)
O27 0.040(4) 0.043(4) 0.030(4) 0.000(3) 0.003(3) -0.009(3)
N1 0.056(6) 0.039(5) 0.044(6) -0.004(4) 0.010(5) -0.028(5)
O2 0.051(5) 0.066(5) 0.056(6) 0.004(5) -0.002(4) -0.027(4)
C1 0.054(8) 0.050(7) 0.052(8) -0.010(6) 0.015(6) -0.034(6)
N2 0.051(6) 0.054(6) 0.039(6) -0.005(5) 0.007(4) -0.028(5)
C2 0.047(7) 0.058(7) 0.060(8) -0.006(6) 0.003(6) -0.029(6)
C3 0.052(7) 0.058(7) 0.051(7) -0.014(6) 0.017(6) -0.034(6)
C4 0.053(8) 0.070(8) 0.058(8) -0.009(7) 0.013(6) -0.038(7)
C5 0.076(9) 0.063(8) 0.060(9) -0.006(7) 0.019(7) -0.034(7)
C6 0.097(12) 0.080(10) 0.057(9) -0.006(8) 0.022(8) -0.041(9)
C7 0.089(12) 0.165(18) 0.057(10) 0.004(11) 0.006(9) -0.086(13)
C8 0.065(10) 0.153(17) 0.069(11) -0.016(11) 0.024(9) -0.038(11)
C9 0.055(9) 0.104(12) 0.066(10) -0.008(9) 0.015(7) -0.021(8)
O3 0.054(4) 0.036(4) 0.059(5) -0.005(3) 0.005(4) -0.026(3)
O4 0.062(5) 0.033(4) 0.050(4) 0.006(3) 0.001(4) -0.027(4)
C10 0.065(5) 0.041(4) 0.059(5) -0.002(4) 0.006(5) -0.031(4)
C11 0.074(5) 0.058(5) 0.089(6) -0.006(5) 0.001(5) -0.043(4)
O5 0.045(4) 0.042(4) 0.040(4) -0.003(3) 0.007(3) -0.019(3)
O6 0.036(4) 0.037(4) 0.040(4) 0.007(3) 0.002(3) -0.017(3)
C15 0.052(5) 0.033(4) 0.038(4) -0.003(4) 0.005(4) -0.027(4)
C16 0.076(6) 0.056(5) 0.037(5) 0.004(5) 0.006(5) -0.033(5)
C17 0.118(11) 0.129(11) 0.057(8) -0.007(8) -0.011(8) -0.078(9)
C18 0.081(8) 0.077(8) 0.038(7) 0.008(6) 0.006(6) -0.028(7)
C19 0.095(10) 0.068(8) 0.061(9) 0.030(7) 0.014(7) -0.007(7)
N3 0.055(4) 0.052(4) 0.049(4) -0.017(3) 0.007(3) -0.036(3)
O7 0.047(4) 0.039(3) 0.042(4) -0.001(3) 0.005(3) -0.023(3)
N5 0.051(6) 0.042(6) 0.052(6) -0.010(5) 0.011(5) -0.026(5)
C29 0.070(9) 0.045(7) 0.059(8) -0.013(6) 0.013(6) -0.030(6)
C30 0.164(17) 0.061(9) 0.093(12) -0.019(9) 0.024(11) -0.075(11)
N6 0.048(6) 0.025(5) 0.052(6) -0.004(4) 0.009(4) -0.016(4)
N7 0.046(5) 0.025(4) 0.050(6) 0.003(4) 0.002(4) -0.014(4)
O8 0.059(5) 0.036(4) 0.097(7) 0.020(4) 0.001(5) -0.021(4)
C31 0.049(7) 0.034(6) 0.062(8) 0.011(6) -0.006(6) -0.015(6)
C32 0.065(8) 0.035(6) 0.063(8) 0.008(6) -0.006(6) -0.018(6)
C33 0.062(8) 0.025(5) 0.046(7) 0.005(5) -0.001(6) -0.014(5)
C34 0.046(7) 0.030(6) 0.051(7) -0.007(5) 0.001(5) -0.011(5)
C35 0.048(7) 0.031(6) 0.071(9) 0.003(6) 0.007(6) -0.006(5)
C36 0.051(8) 0.045(7) 0.065(9) 0.007(6) 0.011(6) -0.012(6)
C37 0.049(8) 0.053(8) 0.066(9) -0.006(7) 0.008(6) -0.006(6)
C38 0.055(8) 0.044(7) 0.073(10) 0.004(7) 0.002(7) 0.000(6)
C39 0.065(9) 0.036(7) 0.068(9) 0.012(6) 0.004(7) -0.011(6)
N8 0.046(5) 0.027(4) 0.038(5) -0.003(4) 0.003(4) -0.017(4)
O9 0.038(4) 0.029(3) 0.034(4) -0.006(3) 0.002(3) -0.016(3)
N9 0.056(6) 0.029(5) 0.032(5) 0.002(4) -0.006(4) -0.020(4)
C40 0.038(6) 0.027(5) 0.035(6) -0.004(4) 0.001(4) -0.022(4)
C41 0.048(6) 0.025(5) 0.030(6) 0.003(4) 0.001(5) -0.019(5)
C42 0.045(6) 0.031(5) 0.041(6) -0.001(5) 0.002(5) -0.023(5)
C43 0.061(7) 0.041(6) 0.043(7) -0.003(5) 0.003(6) -0.026(6)
C44 0.075(8) 0.038(6) 0.040(7) -0.003(5) -0.004(6) -0.028(6)
C45 0.087(10) 0.043(7) 0.056(8) -0.004(6) 0.000(7) -0.034(7)
C46 0.114(12) 0.081(10) 0.053(9) -0.009(8) -0.012(8) -0.063(9)
C47 0.112(12) 0.066(9) 0.066(10) 0.005(8) -0.028(8) -0.049(9)
C48 0.103(11) 0.042(7) 0.049(8) -0.006(6) -0.013(7) -0.038(7)
N10 0.047(4) 0.037(3) 0.038(4) -0.005(3) 0.008(3) -0.018(3)
O10 0.053(4) 0.032(3) 0.040(4) -0.007(3) 0.013(3) -0.019(3)
O11 0.052(5) 0.030(4) 0.031(4) 0.000(3) 0.003(3) -0.024(3)
N12 0.042(5) 0.031(4) 0.031(5) 0.001(4) -0.001(4) -0.018(4)
N13 0.037(5) 0.034(5) 0.043(5) -0.001(4) 0.002(4) -0.018(4)
C58 0.036(6) 0.038(6) 0.036(6) -0.001(5) 0.005(5) -0.020(5)
C59 0.051(7) 0.029(5) 0.030(6) 0.000(4) 0.010(5) -0.016(5)
C60 0.052(7) 0.032(6) 0.031(6) 0.000(5) 0.002(5) -0.017(5)
C61 0.032(6) 0.049(7) 0.036(6) 0.002(5) 0.001(5) -0.015(5)
C62 0.038(7) 0.064(8) 0.055(8) 0.001(6) 0.001(6) -0.019(6)
C63 0.051(8) 0.079(10) 0.061(9) 0.008(7) 0.003(6) -0.027(7)
C64 0.051(8) 0.083(11) 0.057(9) -0.007(8) 0.011(7) -0.003(8)
C65 0.066(9) 0.064(9) 0.071(10) 0.012(7) 0.017(8) -0.010(7)
C66 0.051(7) 0.043(7) 0.056(8) 0.000(6) 0.016(6) -0.012(6)
O12 0.054(5) 0.047(4) 0.032(4) -0.008(3) 0.009(3) -0.028(4)
O13 0.057(5) 0.036(4) 0.030(4) -0.005(3) 0.003(3) -0.027(4)
C67 0.072(8) 0.027(5) 0.031(6) -0.005(5) -0.003(6) -0.024(6)
C68 0.067(8) 0.042(6) 0.038(6) -0.013(5) 0.015(6) -0.030(6)
C69 0.100(11) 0.051(8) 0.051(8) -0.022(7) 0.010(7) -0.021(7)
C70 0.122(12) 0.058(8) 0.030(7) -0.013(6) 0.017(7) -0.053(8)
C71 0.091(10) 0.101(11) 0.044(8) -0.030(8) 0.017(7) -0.057(9)
O14 0.046(4) 0.034(4) 0.052(5) 0.004(4) 0.002(4) -0.012(3)
O15 0.035(4) 0.038(4) 0.053(5) 0.003(4) 0.005(3) -0.019(3)
C72 0.036(6) 0.035(6) 0.044(7) 0.002(5) 0.013(5) -0.009(5)
C73 0.047(7) 0.069(8) 0.063(9) 0.006(7) -0.012(6) -0.027(7)
C74 0.108(13) 0.096(12) 0.093(12) 0.024(10) -0.054(10) -0.058(10)
C75 0.064(10) 0.131(15) 0.120(15) -0.050(12) 0.022(10) -0.055(10)
C76 0.059(8) 0.054(8) 0.114(13) 0.003(8) -0.020(8) -0.031(7)
O16 0.057(4) 0.037(4) 0.057(5) -0.003(3) 0.018(4) -0.017(3)
O17 0.065(5) 0.037(4) 0.064(5) -0.005(4) 0.028(4) -0.017(4)
C77 0.063(5) 0.037(4) 0.059(5) -0.009(4) 0.021(4) -0.021(4)
C78 0.067(6) 0.044(5) 0.063(6) -0.011(5) 0.023(5) -0.015(5)
O18 0.050(5) 0.052(5) 0.060(5) 0.007(4) -0.001(4) -0.033(4)
O19 0.048(5) 0.045(4) 0.056(5) 0.008(4) -0.001(4) -0.027(4)
C82 0.047(7) 0.070(9) 0.062(8) -0.019(7) 0.015(6) -0.040(7)
C83 0.064(9) 0.083(10) 0.083(11) 0.016(8) -0.007(7) -0.044(8)
O20 0.033(4) 0.033(4) 0.035(4) 0.006(3) 0.006(3) -0.011(3)
O21 0.070(5) 0.054(5) 0.043(5) 0.000(4) 0.013(4) -0.038(4)
C87 0.047(7) 0.048(7) 0.046(7) -0.007(6) 0.012(5) -0.024(6)
C88 0.056(8) 0.071(9) 0.055(8) -0.003(7) 0.023(6) -0.027(7)
C89 0.076(10) 0.062(8) 0.072(10) -0.024(7) 0.026(8) -0.026(7)
C90 0.066(10) 0.109(13) 0.110(14) -0.032(11) 0.037(9) -0.038(9)
C91 0.124(14) 0.096(12) 0.065(10) -0.018(9) 0.049(10) -0.044(11)
O22 0.041(4) 0.023(3) 0.034(4) -0.003(3) 0.000(3) -0.011(3)
O23 0.034(4) 0.030(4) 0.031(4) 0.002(3) -0.001(3) -0.012(3)
C92 0.043(6) 0.023(5) 0.028(5) -0.003(4) 0.004(5) -0.012(5)
C93 0.048(7) 0.043(6) 0.047(7) -0.007(5) -0.005(5) -0.025(5)
C94 0.109(12) 0.061(8) 0.065(9) -0.009(7) -0.020(8) -0.048(8)
C95 0.056(8) 0.060(8) 0.051(8) -0.010(6) -0.019(6) -0.022(6)
C96 0.071(9) 0.081(9) 0.042(7) -0.023(7) -0.003(6) -0.026(7)
O24 0.034(4) 0.034(4) 0.036(4) -0.002(3) 0.010(3) -0.014(3)
N14 0.040(5) 0.037(5) 0.033(5) -0.004(4) 0.003(4) -0.018(4)
N15 0.040(5) 0.048(5) 0.041(5) -0.011(4) 0.009(4) -0.023(4)
C97 0.038(6) 0.047(6) 0.027(5) -0.001(5) 0.006(4) -0.027(5)
C98 0.048(7) 0.051(7) 0.039(6) -0.003(5) -0.004(5) -0.031(6)
C99 0.054(7) 0.058(7) 0.037(6) -0.009(5) 0.005(5) -0.036(6)
C100 0.056(8) 0.090(10) 0.054(8) -0.005(7) 0.006(6) -0.051(8)
C101 0.065(10) 0.092(11) 0.117(14) 0.017(10) 0.001(9) -0.052(9)
C102 0.075(12) 0.121(15) 0.18(2) 0.039(14) -0.023(12) -0.073(12)
C103 0.069(13) 0.17(2) 0.16(2) 0.020(17) -0.010(12) -0.074(15)
C104 0.061(11) 0.122(16) 0.150(19) 0.000(14) 0.011(11) -0.044(11)
C105 0.035(7) 0.085(10) 0.110(13) -0.010(9) 0.000(7) -0.030(7)
N16 0.056(6) 0.039(5) 0.027(5) -0.002(4) 0.005(4) -0.014(4)
N17 0.068(7) 0.043(6) 0.026(5) 0.001(4) 0.002(4) -0.015(5)
O25 0.039(4) 0.036(4) 0.033(4) -0.002(3) 0.003(3) -0.019(3)
C106 0.036(6) 0.036(6) 0.032(6) 0.002(5) 0.001(5) -0.013(5)
C107 0.040(6) 0.047(6) 0.037(6) -0.002(5) 0.003(5) -0.021(5)
C108 0.042(6) 0.048(7) 0.042(7) -0.010(5) 0.009(5) -0.018(5)
C109 0.055(7) 0.055(7) 0.040(7) -0.012(6) 0.005(5) -0.023(6)
C110 0.055(8) 0.064(8) 0.047(7) -0.005(6) 0.004(6) -0.024(6)
C111 0.067(9) 0.065(8) 0.063(9) -0.022(7) 0.007(7) -0.027(7)
C112 0.081(10) 0.077(10) 0.051(9) -0.024(8) -0.002(7) -0.030(8)
C113 0.101(11) 0.078(10) 0.041(8) -0.008(7) -0.004(7) -0.035(9)
C114 0.105(12) 0.065(9) 0.047(8) -0.017(7) 0.016(8) -0.033(8)
N18 0.047(4) 0.045(4) 0.047(4) 0.000(3) 0.003(3) -0.029(3)
O26 0.049(4) 0.033(3) 0.044(4) 0.003(3) 0.000(3) -0.015(3)
N20 0.046(6) 0.038(5) 0.029(5) -0.007(4) 0.003(4) -0.025(4)
N21 0.040(5) 0.038(5) 0.037(5) -0.003(4) -0.001(4) -0.017(4)
O28 0.040(4) 0.046(4) 0.039(4) -0.012(4) 0.002(3) -0.012(3)
C124 0.038(6) 0.041(6) 0.032(6) 0.000(5) 0.000(5) -0.015(5)
C125 0.038(6) 0.036(6) 0.040(6) -0.002(5) 0.005(5) -0.016(5)
C126 0.040(6) 0.031(5) 0.033(6) -0.001(5) 0.009(5) -0.012(5)
C127 0.051(7) 0.035(6) 0.042(7) -0.001(5) 0.010(5) -0.017(5)
C128 0.063(8) 0.056(8) 0.078(10) -0.033(7) 0.020(7) -0.029(7)
C129 0.068(10) 0.059(8) 0.086(11) -0.027(8) 0.023(8) -0.025(7)
C130 0.101(12) 0.049(8) 0.061(9) -0.018(7) 0.020(8) -0.035(8)
C131 0.079(10) 0.071(9) 0.068(9) -0.012(8) -0.014(7) -0.038(8)
C132 0.073(9) 0.040(7) 0.067(9) -0.019(6) 0.000(7) -0.013(6)
O29 0.064(4) 0.053(4) 0.059(5) 0.001(4) 0.014(4) -0.005(4)
O30 0.063(4) 0.050(4) 0.048(4) 0.007(3) 0.002(4) -0.012(3)
O31 0.070(6) 0.123(7) 0.044(5) -0.007(5) -0.007(4) -0.023(5)
O32 0.057(5) 0.065(5) 0.036(4) 0.002(4) -0.001(4) -0.012(4)
C138 0.068(6) 0.089(6) 0.041(5) -0.004(5) -0.001(5) -0.020(5)
C139 0.087(6) 0.094(6) 0.063(6) -0.017(5) -0.002(5) -0.024(5)
O37 0.107(6) 0.079(6) 0.126(7) 0.041(5) 0.018(6) -0.032(5)
N22 0.081(5) 0.056(5) 0.062(6) 0.018(5) 0.008(5) -0.031(4)
N23 0.078(5) 0.057(5) 0.054(5) 0.012(4) 0.005(5) -0.039(4)
C153 0.092(6) 0.071(6) 0.085(7) 0.030(6) 0.013(6) -0.030(5)
C154 0.100(6) 0.073(6) 0.090(7) 0.033(6) 0.011(6) -0.036(5)
C155 0.089(5) 0.069(5) 0.072(6) 0.024(5) 0.007(5) -0.046(5)
C156 0.093(6) 0.083(6) 0.086(6) 0.033(5) 0.001(6) -0.056(5)
C157 0.094(7) 0.086(7) 0.101(8) 0.031(6) -0.003(7) -0.058(6)
C158 0.096(7) 0.101(7) 0.113(8) 0.036(7) -0.007(7) -0.062(6)
C159 0.095(7) 0.115(8) 0.118(8) 0.040(7) -0.013(7) -0.066(6)
C160 0.099(7) 0.115(8) 0.114(8) 0.047(7) -0.008(7) -0.067(7)
C161 0.097(7) 0.101(7) 0.101(8) 0.041(6) -0.011(7) -0.064(6)
N24 0.050(7) 0.095(9) 0.060(7) -0.028(7) -0.004(5) -0.026(6)
C162 0.094(15) 0.17(2) 0.138(19) -0.096(17) 0.056(13) -0.073(15)
C163 0.17(2) 0.21(3) 0.15(2) -0.10(2) 0.053(17) -0.14(2)

loop_
_atom_type_symbol
_atom_type_description
_atom_type_scat_dispersion_real
_atom_type_scat_dispersion_imag
_atom_type_scat_source
C C 0.0033 0.0016 'International Tables Vol C Tables 4.2.6.8 and 6.1.1.4'
H H 0.0000 0.0000 'International Tables Vol C Tables 4.2.6.8 and 6.1.1.4'
N N 0.0061 0.0033 'International Tables Vol C Tables 4.2.6.8 and 6.1.1.4'
O O 0.0106 0.0060 'International Tables Vol C Tables 4.2.6.8 and 6.1.1.4'
Ni Ni 0.3393 1.1124 'International Tables Vol C Tables 4.2.6.8 and 6.1.1.4'
Ba Ba -0.3244 2.2819 'International Tables Vol C Tables 4.2.6.8 and 6.1.1.4'

loop_
_geom_angle_atom_site_label_1
_geom_angle_atom_site_label_2
_geom_angle_atom_site_label_3
_geom_angle
_geom_angle_site_symmetry_1
_geom_angle_site_symmetry_3
_geom_angle_publ_flag
Ni4 Ba1 Ni5 174.25(4) . . ?
Ni4 Ba1 O11 68.27(12) . . ?
Ni4 Ba1 O13 35.15(15) . . ?
Ni4 Ba1 O15 36.65(15) . . ?
Ni4 Ba1 O17 61.52(16) . . ?
Ni4 Ba1 O18 123.13(16) . . ?
Ni4 Ba1 O20 145.10(14) . . ?
Ni4 Ba1 O22 141.92(14) . . ?
Ni4 Ba1 O24 106.84(12) . . ?
Ni5 Ba1 O11 107.17(12) . . ?
Ni5 Ba1 O13 140.47(15) . . ?
Ni5 Ba1 O15 146.52(15) . . ?
Ni5 Ba1 O17 122.65(17) . . ?
Ni5 Ba1 O18 62.11(16) . . ?
Ni5 Ba1 O20 36.48(14) . . ?
Ni5 Ba1 O22 35.13(14) . . ?
Ni5 Ba1 O24 67.71(12) . . ?
O11 Ba1 O13 67.24(18) . . ?
O11 Ba1 O15 72.06(19) . . ?
O11 Ba1 O17 129.6(2) . . ?
O11 Ba1 O18 123.9(2) . . ?
O11 Ba1 O20 135.34(18) . . ?
O11 Ba1 O22 75.27(18) . . ?
O11 Ba1 O24 67.25(18) . . ?
O13 Ba1 O15 71.5(2) . . ?
O13 Ba1 O17 69.6(2) . . ?
O13 Ba1 O18 154.8(2) . . ?
O13 Ba1 O20 120.1(2) . . ?
O13 Ba1 O22 134.2(2) . . ?
O13 Ba1 O24 74.71(19) . . ?
O15 Ba1 O17 70.6(2) . . ?
O15 Ba1 O18 89.9(2) . . ?
O15 Ba1 O20 151.92(19) . . ?
O15 Ba1 O22 120.8(2) . . ?
O15 Ba1 O24 134.51(18) . . ?
O17 Ba1 O18 88.6(2) . . ?
O17 Ba1 O20 89.0(2) . . ?
O17 Ba1 O22 154.5(2) . . ?
O17 Ba1 O24 123.5(2) . . ?
O18 Ba1 O20 70.0(2) . . ?
O18 Ba1 O22 69.8(2) . . ?
O18 Ba1 O24 129.6(2) . . ?
O20 Ba1 O22 71.41(19) . . ?
O20 Ba1 O24 72.76(18) . . ?
O22 Ba1 O24 66.99(18) . . ?
O1 Ni1 N1 174.8(3) . . ?
O1 Ni1 O3 94.9(3) . . ?
O1 Ni1 O5 97.3(3) . . ?
O1 Ni1 O7 90.5(3) . . ?
O1 Ni1 N5 85.3(3) . . ?
N1 Ni1 O3 89.2(3) . . ?
N1 Ni1 O5 85.8(3) . . ?
N1 Ni1 O7 86.5(3) . . ?
N1 Ni1 N5 90.5(3) . . ?
O3 Ni1 O5 91.4(3) . . ?
O3 Ni1 O7 87.9(3) . . ?
O3 Ni1 N5 176.9(3) . . ?
O5 Ni1 O7 172.2(3) . . ?
O5 Ni1 N5 91.7(3) . . ?
O7 Ni1 N5 89.0(3) . . ?
O1 Ni2 O4 99.8(3) . . ?
O1 Ni2 O6 93.5(3) . . ?
O1 Ni2 N6 169.1(3) . . ?
O1 Ni2 N8 85.1(3) . . ?
O1 Ni2 O10 80.1(2) . . ?
O4 Ni2 O6 87.8(3) . . ?
O4 Ni2 N6 88.0(3) . . ?
O4 Ni2 N8 173.4(3) . . ?
O4 Ni2 O10 89.4(3) . . ?
O6 Ni2 N6 94.4(3) . . ?
O6 Ni2 N8 87.3(3) . . ?
O6 Ni2 O10 172.6(3) . . ?
N6 Ni2 N8 87.8(3) . . ?
N6 Ni2 O10 92.4(3) . . ?
N8 Ni2 O10 95.9(3) . . ?
O1 Ni3 N3 89.9(3) . . ?
O1 Ni3 O9 92.9(3) . . ?
O1 Ni3 O10 80.8(2) . . ?
O1 Ni3 N12 92.2(3) . . ?
O1 Ni3 O12 168.4(3) . . ?
N3 Ni3 O9 176.3(3) . . ?
N3 Ni3 O10 95.2(3) . . ?
N3 Ni3 N12 92.6(3) . . ?
N3 Ni3 O12 83.1(3) . . ?
O9 Ni3 O10 87.5(2) . . ?
O9 Ni3 N12 84.9(3) . . ?
O9 Ni3 O12 94.5(3) . . ?
O10 Ni3 N12 169.5(3) . . ?
O10 Ni3 O12 90.6(3) . . ?
N12 Ni3 O12 97.3(3) . . ?
Ba1 Ni4 O9 89.63(17) . . ?
Ba1 Ni4 N10 147.10(19) . . ?
Ba1 Ni4 O13 49.96(19) . . ?
Ba1 Ni4 O14 110.0(2) . . ?
Ba1 Ni4 O15 48.68(19) . . ?
Ba1 Ni4 O16 88.0(2) . . ?
O9 Ni4 N10 93.6(3) . . ?
O9 Ni4 O13 86.2(3) . . ?
O9 Ni4 O14 92.0(3) . . ?
O9 Ni4 O15 85.6(2) . . ?
O9 Ni4 O16 177.6(3) . . ?
N10 Ni4 O13 97.6(3) . . ?
N10 Ni4 O14 102.6(3) . . ?
N10 Ni4 O15 164.2(3) . . ?
N10 Ni4 O16 88.4(3) . . ?
O13 Ni4 O14 159.8(3) . . ?
O13 Ni4 O15 98.1(3) . . ?
O13 Ni4 O16 92.3(3) . . ?
O14 Ni4 O15 61.7(3) . . ?
O14 Ni4 O16 88.8(3) . . ?
O15 Ni4 O16 92.8(3) . . ?
Ba1 Ni5 O19 87.3(2) . . ?
Ba1 Ni5 O20 48.30(17) . . ?
Ba1 Ni5 O21 109.6(2) . . ?
Ba1 Ni5 O22 50.41(17) . . ?
Ba1 Ni5 O25 90.39(17) . . ?
Ba1 Ni5 N18 148.11(19) . . ?
O19 Ni5 O20 92.3(3) . . ?
O19 Ni5 O21 87.6(3) . . ?
O19 Ni5 O22 90.1(3) . . ?
O19 Ni5 O25 177.7(3) . . ?
O19 Ni5 N18 88.6(3) . . ?
O20 Ni5 O21 61.8(3) . . ?
O20 Ni5 O22 98.4(2) . . ?
O20 Ni5 O25 86.3(3) . . ?
O20 Ni5 N18 163.6(3) . . ?
O21 Ni5 O22 159.9(3) . . ?
O21 Ni5 O25 93.3(3) . . ?
O21 Ni5 N18 101.8(3) . . ?
O22 Ni5 O25 88.3(3) . . ?
O22 Ni5 N18 98.0(3) . . ?
O25 Ni5 N18 93.3(3) . . ?
O27 Ni6 O23 168.9(3) . . ?
O27 Ni6 N14 91.0(3) . . ?
O27 Ni6 O25 93.7(3) . . ?
O27 Ni6 O26 81.6(3) . . ?
O27 Ni6 N20 89.8(3) . . ?
O23 Ni6 N14 97.6(3) . . ?
O23 Ni6 O25 93.9(2) . . ?
O23 Ni6 O26 90.6(3) . . ?
O23 Ni6 N20 82.5(3) . . ?
N14 Ni6 O25 84.8(3) . . ?
N14 Ni6 O26 169.6(3) . . ?
N14 Ni6 N20 95.4(3) . . ?
O25 Ni6 O26 88.4(2) . . ?
O25 Ni6 N20 176.4(3) . . ?
O26 Ni6 N20 91.9(3) . . ?
O27 Ni7 O28 92.9(3) . . ?
O27 Ni7 O29 95.6(3) . . ?
O27 Ni7 O31 92.8(3) . . ?
O27 Ni7 O33 174.3(4) . . ?
O27 Ni7 N25 162.5(9) . . ?
O27 Ni7 N24 94.6(4) . . ?
O28 Ni7 O29 88.0(3) . . ?
O28 Ni7 O31 173.4(4) . . ?
O28 Ni7 O33 88.4(4) . . ?
O28 Ni7 N25 93.6(6) . . ?
O28 Ni7 N24 86.3(4) . . ?
O29 Ni7 O31 94.8(4) . . ?
O29 Ni7 O33 90.0(5) . . ?
O29 Ni7 N25 68.5(10) . . ?
O29 Ni7 N24 168.6(4) . . ?
O31 Ni7 O33 85.5(5) . . ?
O31 Ni7 N25 81.9(7) . . ?
O31 Ni7 N24 89.9(5) . . ?
O33 Ni7 N25 22.3(8) . . ?
O33 Ni7 N24 80.0(5) . . ?
N25 Ni7 N24 102.0(10) . . ?
O27 Ni8 N16 85.3(3) . . ?
O27 Ni8 O26 80.3(3) . . ?
O27 Ni8 O30 101.6(3) . . ?
O27 Ni8 O32 93.8(3) . . ?
O27 Ni8 N22 168.6(4) . . ?
N16 Ni8 O26 95.9(3) . . ?
N16 Ni8 O30 171.6(3) . . ?
N16 Ni8 O32 88.4(3) . . ?
N16 Ni8 N22 86.0(4) . . ?
O26 Ni8 O30 90.0(3) . . ?
O26 Ni8 O32 172.3(3) . . ?
O26 Ni8 N22 93.3(4) . . ?
O30 Ni8 O32 86.4(3) . . ?
O30 Ni8 N22 87.7(4) . . ?
O32 Ni8 N22 93.4(4) . . ?
Ni1 O1 Ni2 112.6(3) . . ?
Ni1 O1 Ni3 130.5(3) . . ?
Ni2 O1 Ni3 97.1(3) . . ?
Ni6 O27 Ni7 128.8(3) . . ?
Ni6 O27 Ni8 96.0(3) . . ?
Ni7 O27 Ni8 111.9(3) . . ?
Ni1 N1 C1 132.6(6) . . ?
Ni1 N1 N2 121.4(6) . . ?
C1 N1 N2 105.8(7) . . ?
N1 C1 O2 123.0(8) . . ?
N1 C1 C2 110.2(8) . . ?
O2 C1 C2 126.8(9) . . ?
N1 N2 C3 111.1(8) . . ?
C1 C2 C3 106.1(8) . . ?
N2 C3 C2 106.8(8) . . ?
N2 C3 C4 122.1(9) . . ?
C2 C3 C4 131.1(9) . . ?
C3 C4 C5 121.0(9) . . ?
C3 C4 C9 119.6(9) . . ?
C5 C4 C9 119.4(9) . . ?
C4 C5 C6 121.4(10) . . ?
C5 C6 C7 119.1(11) . . ?
C6 C7 C8 120.1(11) . . ?
C7 C8 C9 120.0(12) . . ?
C4 C9 C8 120.1(11) . . ?
Ni1 O3 C10 133.4(8) . . ?
Ni2 O4 C10 129.2(7) . . ?
O3 C10 O4 125.2(10) . . ?
O3 C10 C11 118.2(11) . . ?
O4 C10 C11 116.6(10) . . ?
C10 C11 C12 116.0(13) . . ?
C10 C11 C13 102.0(13) . . ?
C10 C11 C14 112.4(12) . . ?
C10 C11 C12' 96.8(14) . . ?
C10 C11 C13' 118.6(14) . . ?
C10 C11 C14' 111.0(13) . . ?
C12 C11 C13 107.9(8) . . ?
C12 C11 C14 110.2(9) . . ?
C12 C11 C12' 40.1(11) . . ?
C12 C11 C13' 68.1(11) . . ?
C12 C11 C14' 124.8(15) . . ?
C13 C11 C14 107.5(8) . . ?
C13 C11 C12' 148.0(12) . . ?
C13 C11 C13' 39.9(12) . . ?
C13 C11 C14' 88.4(12) . . ?
C14 C11 C12' 88.5(12) . . ?
C14 C11 C13' 123.1(15) . . ?
C14 C11 C14' 20.4(11) . . ?
C12' C11 C13' 108.2(9) . . ?
C12' C11 C14' 108.8(9) . . ?
C13' C11 C14' 112.1(9) . . ?
Ni1 O5 C15 131.8(6) . . ?
Ni2 O6 C15 128.7(6) . . ?
O5 C15 O6 128.1(9) . . ?
O5 C15 C16 118.1(9) . . ?
O6 C15 C16 113.8(8) . . ?
C15 C16 C17 108.8(9) . . ?
C15 C16 C18 111.1(9) . . ?
C15 C16 C19 108.1(9) . . ?
C17 C16 C18 110.0(10) . . ?
C17 C16 C19 109.7(11) . . ?
C18 C16 C19 109.1(10) . . ?
Ni3 N3 C20 131.3(7) . . ?
Ni3 N3 N4 115.9(8) . . ?
Ni3 N3 C20' 131.9(6) . . ?
Ni3 N3 N4' 117.6(5) . . ?
C20 N3 N4 109.7(10) . . ?
C20 N3 C20' 5.69(14) . . ?
C20 N3 N4' 109.7(7) . . ?
N4 N3 C20' 110.9(8) . . ?
N4 N3 N4' 6.5(4) . . ?
C20' N3 N4' 110.1(7) . . ?
Ni1 O7 C20 112.0(3) . . ?
Ni1 O7 C20' 116.9(4) . . ?
C20 O7 C20' 5.71(19) . . ?
N3 C20 O7 124.2(11) . . ?
N3 C20 C21 107.6(10) . . ?
O7 C20 C21 128.2(11) . . ?
N3 N4 C22 108.8(11) . . ?
C20 C21 C22 106.6(11) . . ?
N4 C22 C21 107.2(11) . . ?
N4 C22 C23 121.2(12) . . ?
C21 C22 C23 131.5(13) . . ?
C22 C23 C24 120.7(6) . . ?
C22 C23 C28 118.9(6) . . ?
C24 C23 C28 120.0 . . ?
C23 C24 C25 120.0 . . ?
C24 C25 C26 120.0 . . ?
C25 C26 C27 120.0 . . ?
C26 C27 C28 120.0 . . ?
C23 C28 C27 120.0 . . ?
N3 C20' O7 125.9(9) . . ?
N3 C20' C21' 108.9(4) . . ?
O7 C20' C21' 125.1(7) . . ?
N3 N4' C22' 107.1(5) . . ?
C20' C21' C22' 110.4 . . ?
N4' C22' C21' 102.6 . . ?
N4' C22' C23' 115.8(8) . . ?
C21' C22' C23' 140.9(8) . . ?
C22' C23' C24' 121.3(9) . . ?
C22' C23' C28' 118.6(9) . . ?
C24' C23' C28' 120.0 . . ?
C23' C24' C25' 120.0 . . ?
C24' C25' C26' 120.0 . . ?
C25' C26' C27' 120.0 . . ?
C26' C27' C28' 120.0 . . ?
C23' C28' C27' 120.0 . . ?
Ni1 N5 C29 170.0(10) . . ?
N5 C29 C30 178.0(15) . . ?
Ni2 N6 N7 121.5(6) . . ?
Ni2 N6 C31 132.5(8) . . ?
N7 N6 C31 105.1(8) . . ?
N6 N7 C33 112.9(8) . . ?
N6 C31 O8 122.0(10) . . ?
N6 C31 C32 111.5(10) . . ?
O8 C31 C32 126.5(10) . . ?
C31 C32 C33 105.9(10) . . ?
N7 C33 C32 104.6(10) . . ?
N7 C33 C34 123.9(10) . . ?
C32 C33 C34 131.5(10) . . ?
C33 C34 C35 122.2(9) . . ?
C33 C34 C39 119.9(11) . . ?
C35 C34 C39 117.9(11) . . ?
C34 C35 C36 119.9(10) . . ?
C35 C36 C37 121.9(12) . . ?
C36 C37 C38 117.8(12) . . ?
C37 C38 C39 121.6(11) . . ?
C34 C39 C38 120.9(12) . . ?
Ni2 N8 N9 119.2(6) . . ?
Ni2 N8 C40 122.5(6) . . ?
N9 N8 C40 104.2(7) . . ?
Ni3 O9 Ni4 115.2(3) . . ?
Ni3 O9 C40 116.4(6) . . ?
Ni4 O9 C40 115.3(6) . . ?
N8 N9 C42 113.5(8) . . ?
N8 C40 O9 120.3(8) . . ?
N8 C40 C41 111.1(8) . . ?
O9 C40 C41 128.6(8) . . ?
C40 C41 C42 106.2(8) . . ?
N9 C42 C41 105.0(9) . . ?
N9 C42 C43 123.7(9) . . ?
C41 C42 C43 131.2(9) . . ?
C42 C43 C44 120.3(10) . . ?
C42 C43 C48 122.0(10) . . ?
C44 C43 C48 117.6(11) . . ?
C43 C44 C45 122.0(11) . . ?
C44 C45 C46 119.7(12) . . ?
C45 C46 C47 119.2(13) . . ?
C46 C47 C48 119.9(13) . . ?
C43 C48 C47 121.5(12) . . ?
Ni4 N10 C49 135.5(7) . . ?
Ni4 N10 N11 116.8(7) . . ?
Ni4 N10 C49' 135.8(5) . . ?
Ni4 N10 N11' 116.7(5) . . ?
C49 N10 N11 107.2(9) . . ?
C49 N10 C49' 2.89(8) . . ?
C49 N10 N11' 107.7(7) . . ?
N11 N10 C49' 107.3(8) . . ?
N11 N10 N11' 4.6(4) . . ?
C49' N10 N11' 107.5(7) . . ?
Ni2 O10 Ni3 96.2(3) . . ?
Ni2 O10 C49 117.6(3) . . ?
Ni2 O10 C49' 120.5(3) . . ?
Ni3 O10 C49 128.1(7) . . ?
Ni3 O10 C49' 127.0(5) . . ?
C49 O10 C49' 2.99(19) . . ?
N10 C49 O10 125.7(11) . . ?
N10 C49 C50 108.5(10) . . ?
O10 C49 C50 125.8(11) . . ?
N10 N11 C51 111.1(10) . . ?
C49 C50 C51 108.0(11) . . ?
N11 C51 C50 105.1(11) . . ?
N11 C51 C52 123.1(12) . . ?
C50 C51 C52 131.7(13) . . ?
C51 C52 C53 120.8(7) . . ?
C51 C52 C57 119.1(7) . . ?
C53 C52 C57 120.0 . . ?
C52 C53 C54 120.0 . . ?
C53 C54 C55 120.0 . . ?
C54 C55 C56 120.0 . . ?
C55 C56 C57 120.0 . . ?
C52 C57 C56 120.0 . . ?
N10 C49' O10 125.1(8) . . ?
N10 C49' C50' 109.8(4) . . ?
O10 C49' C50' 125.2(7) . . ?
N10 N11' C51' 108.9(5) . . ?
C49' C50' C51' 104.7 . . ?
N11' C51' C50' 109.1 . . ?
N11' C51' C52' 119.3(7) . . ?
C50' C51' C52' 131.5(7) . . ?
C51' C52' C53' 121.0(9) . . ?
C51' C52' C57' 119.0(10) . . ?
C53' C52' C57' 120.0 . . ?
C52' C53' C54' 120.0 . . ?
C53' C54' C55' 120.0 . . ?
C54' C55' C56' 120.0 . . ?
C55' C56' C57' 120.0 . . ?
C52' C57' C56' 120.0 . . ?
Ba1 O11 C58 146.7(6) . . ?
Ni3 N12 N13 122.7(6) . . ?
Ni3 N12 C58 132.2(7) . . ?
N13 N12 C58 105.1(7) . . ?
N12 N13 C60 112.0(8) . . ?
O11 C58 N12 120.2(8) . . ?
O11 C58 C59 128.9(9) . . ?
N12 C58 C59 110.9(9) . . ?
C58 C59 C60 105.4(9) . . ?
N13 C60 C59 106.5(9) . . ?
N13 C60 C61 122.5(10) . . ?
C59 C60 C61 131.0(9) . . ?
C60 C61 C62 121.1(10) . . ?
C60 C61 C66 120.2(10) . . ?
C62 C61 C66 118.8(10) . . ?
C61 C62 C63 120.8(12) . . ?
C62 C63 C64 120.0(13) . . ?
C63 C64 C65 120.1(12) . . ?
C64 C65 C66 119.7(13) . . ?
C61 C66 C65 120.6(12) . . ?
Ni3 O12 C67 132.4(7) . . ?
Ba1 O13 Ni4 94.9(3) . . ?
Ba1 O13 C67 143.0(6) . . ?
Ni4 O13 C67 120.8(6) . . ?
O12 C67 O13 124.3(10) . . ?
O12 C67 C68 118.6(10) . . ?
O13 C67 C68 117.0(10) . . ?
C67 C68 C69 105.4(9) . . ?
C67 C68 C70 111.8(9) . . ?
C67 C68 C71 111.4(10) . . ?
C69 C68 C70 109.6(10) . . ?
C69 C68 C71 108.3(10) . . ?
C70 C68 C71 110.2(11) . . ?
Ni4 O14 C72 91.8(7) . . ?
Ba1 O15 Ni4 94.7(3) . . ?
Ba1 O15 C72 167.6(6) . . ?
Ni4 O15 C72 89.7(6) . . ?
O14 C72 O15 116.5(10) . . ?
O14 C72 C73 123.0(10) . . ?
O15 C72 C73 120.5(10) . . ?
C72 C73 C74 110.1(11) . . ?
C72 C73 C75 106.1(11) . . ?
C72 C73 C76 112.0(10) . . ?
C74 C73 C75 109.5(12) . . ?
C74 C73 C76 109.4(13) . . ?
C75 C73 C76 109.7(12) . . ?
Ni4 O16 C77 126.0(7) . . ?
Ba1 O17 C77 138.3(7) . . ?
O16 C77 O17 126.1(10) . . ?
O16 C77 C78 117.3(9) . . ?
O17 C77 C78 116.5(10) . . ?
C77 C78 C79 109.9(12) . . ?
C77 C78 C80 106.6(12) . . ?
C77 C78 C81 112.8(12) . . ?
C77 C78 C79' 114.3(13) . . ?
C77 C78 C80' 111.0(17) . . ?
C77 C78 C81' 103.3(13) . . ?
C79 C78 C80 108.5(8) . . ?
C79 C78 C81 110.2(9) . . ?
C79 C78 C79' 17.4(13) . . ?
C79 C78 C80' 125.6(17) . . ?
C79 C78 C81' 95.0(13) . . ?
C80 C78 C81 108.7(8) . . ?
C80 C78 C79' 91.3(13) . . ?
C80 C78 C80' 24.8(13) . . ?
C80 C78 C81' 132.2(14) . . ?
C81 C78 C79' 119.9(16) . . ?
C81 C78 C80' 84.9(13) . . ?
C81 C78 C81' 23.8(12) . . ?
C79' C78 C80' 110.0(9) . . ?
C79' C78 C81' 109.2(9) . . ?
C80' C78 C81' 108.7(9) . . ?
Ba1 O18 C82 137.8(7) . . ?
Ni5 O19 C82 128.4(7) . . ?
O18 C82 O19 124.3(10) . . ?
O18 C82 C83 116.0(11) . . ?
O19 C82 C83 119.7(11) . . ?
C82 C83 C84 109.8(14) . . ?
C82 C83 C85 110.5(18) . . ?
C82 C83 C86 106.0(17) . . ?
C82 C83 C84' 109.1(15) . . ?
C82 C83 C85' 107.8(14) . . ?
C82 C83 C86' 111.7(14) . . ?
C84 C83 C85 110.9(9) . . ?
C84 C83 C86 109.4(9) . . ?
C84 C83 C84' 31.6(12) . . ?
C84 C83 C85' 78.8(13) . . ?
C84 C83 C86' 132.4(17) . . ?
C85 C83 C86 110.2(9) . . ?
C85 C83 C84' 134.1(19) . . ?
C85 C83 C85' 36.3(13) . . ?
C85 C83 C86' 74.7(14) . . ?
C86 C83 C84' 79.8(13) . . ?
C86 C83 C85' 139.7(18) . . ?
C86 C83 C86' 36.5(13) . . ?
C84' C83 C85' 108.6(9) . . ?
C84' C83 C86' 110.6(9) . . ?
C85' C83 C86' 108.8(9) . . ?
Ba1 O20 Ni5 95.2(2) . . ?
Ba1 O20 C87 165.8(7) . . ?
Ni5 O20 C87 89.3(6) . . ?
Ni5 O21 C87 91.1(6) . . ?
O20 C87 O21 117.3(10) . . ?
O20 C87 C88 120.5(10) . . ?
O21 C87 C88 122.0(10) . . ?
C87 C88 C89 110.4(10) . . ?
C87 C88 C90 106.4(12) . . ?
C87 C88 C91 109.8(11) . . ?
C89 C88 C90 110.1(12) . . ?
C89 C88 C91 109.5(13) . . ?
C90 C88 C91 110.6(12) . . ?
Ba1 O22 Ni5 94.5(2) . . ?
Ba1 O22 C92 142.3(6) . . ?
Ni5 O22 C92 121.1(6) . . ?
Ni6 O23 C92 134.5(6) . . ?
O22 C92 O23 124.6(9) . . ?
O22 C92 C93 116.5(9) . . ?
O23 C92 C93 118.8(9) . . ?
C92 C93 C94 105.2(9) . . ?
C92 C93 C95 112.3(9) . . ?
C92 C93 C96 112.6(9) . . ?
C94 C93 C95 109.4(10) . . ?
C94 C93 C96 108.5(10) . . ?
C95 C93 C96 108.7(10) . . ?
Ba1 O24 C97 147.6(6) . . ?
Ni6 N14 N15 122.7(6) . . ?
Ni6 N14 C97 133.2(7) . . ?
N15 N14 C97 104.0(8) . . ?
N14 N15 C99 112.3(8) . . ?
O24 C97 N14 119.2(8) . . ?
O24 C97 C98 129.4(9) . . ?
N14 C97 C98 111.3(9) . . ?
C97 C98 C99 105.4(10) . . ?
N15 C99 C98 106.9(9) . . ?
N15 C99 C100 121.7(11) . . ?
C98 C99 C100 131.3(11) . . ?
C99 C100 C101 120.5(12) . . ?
C99 C100 C105 121.1(12) . . ?
C101 C100 C105 118.3(12) . . ?
C100 C101 C102 120.0(15) . . ?
C101 C102 C103 122.2(18) . . ?
C102 C103 C104 118.6(17) . . ?
C103 C104 C105 123.0(18) . . ?
C100 C105 C104 117.9(15) . . ?
Ni8 N16 N17 118.7(6) . . ?
Ni8 N16 C106 129.7(7) . . ?
N17 N16 C106 104.6(8) . . ?
N16 N17 C108 112.4(9) . . ?
Ni5 O25 Ni6 113.2(3) . . ?
Ni5 O25 C106 112.7(6) . . ?
Ni6 O25 C106 118.9(6) . . ?
N16 C106 O25 118.2(9) . . ?
N16 C106 C107 111.3(9) . . ?
O25 C106 C107 130.5(9) . . ?
C106 C107 C108 106.5(10) . . ?
N17 C108 C107 105.1(10) . . ?
N17 C108 C109 122.4(10) . . ?
C107 C108 C109 132.4(11) . . ?
C108 C109 C110 120.8(11) . . ?
C108 C109 C114 121.4(11) . . ?
C110 C109 C114 117.4(12) . . ?
C109 C110 C111 121.1(12) . . ?
C110 C111 C112 120.5(13) . . ?
C111 C112 C113 118.3(13) . . ?
C112 C113 C114 122.0(14) . . ?
C109 C114 C113 120.6(13) . . ?
Ni5 N18 C115 132.8(6) . . ?
Ni5 N18 N19 115.4(8) . . ?
Ni5 N18 C11A 135.9(5) . . ?
Ni5 N18 N19A 114.4(5) . . ?
C115 N18 N19 111.8(9) . . ?
C115 N18 C11A 3.1(4) . . ?
C115 N18 N19A 112.8(7) . . ?
N19 N18 C11A 108.7(8) . . ?
N19 N18 N19A 1.1(8) . . ?
C11A N18 N19A 109.7(6) . . ?
Ni6 O26 Ni8 95.9(3) . . ?
Ni6 O26 C115 123.5(5) . . ?
Ni6 O26 C11A 126.8(5) . . ?
Ni8 O26 C115 120.1(3) . . ?
Ni8 O26 C11A 119.7(3) . . ?
C115 O26 C11A 3.7(5) . . ?
N18 C115 O26 133.3(9) . . ?
N18 C115 C116 105.7(8) . . ?
O26 C115 C116 121.0(10) . . ?
N18 N19 C117 108.8(10) . . ?
C115 C116 C117 109.4(9) . . ?
N19 C117 C116 104.3(9) . . ?
N19 C117 C118 112.6(12) . . ?
C116 C117 C118 142.3(13) . . ?
C117 C118 C119 121.3(7) . . ?
C117 C118 C123 116.2(6) . . ?
C119 C118 C123 120.0 . . ?
C118 C119 C120 120.0 . . ?
C119 C120 C121 120.0 . . ?
C120 C121 C122 120.0 . . ?
C121 C122 C123 120.0 . . ?
C118 C123 C122 120.0 . . ?
N18 C11A O26 126.5(7) . . ?
N18 C11A C11B 107.3(4) . . ?
O26 C11A C11B 126.1(6) . . ?
N18 N19A C11C 108.3(4) . . ?
C11A C11B C11C 106.2 . . ?
N19A C11C C11B 108.5 . . ?
N19A C11C C11D 123.4(9) . . ?
C11B C11C C11D 128.1(9) . . ?
C11C C11D C11E 119.7(11) . . ?
C11C C11D C12J 120.3(11) . . ?
C11E C11D C12J 120.0 . . ?
C11D C11E C12F 120.0 . . ?
C11E C12F C12H 120.0 . . ?
C12F C12H C12I 120.0 . . ?
C12H C12I C12J 120.0 . . ?
C11D C12J C12I 120.0 . . ?
Ni6 N20 N21 117.7(6) . . ?
Ni6 N20 C124 135.0(7) . . ?
N21 N20 C124 105.8(8) . . ?
N20 N21 C126 111.5(8) . . ?
Ni7 O28 C124 113.0(6) . . ?
N20 C124 O28 120.9(9) . . ?
N20 C124 C125 110.3(10) . . ?
O28 C124 C125 128.7(10) . . ?
C124 C125 C126 104.8(9) . . ?
N21 C126 C125 107.5(9) . . ?
N21 C126 C127 122.1(10) . . ?
C125 C126 C127 130.4(9) . . ?
C126 C127 C128 121.2(11) . . ?
C126 C127 C132 121.9(10) . . ?
C128 C127 C132 116.9(11) . . ?
C127 C128 C129 122.2(13) . . ?
C128 C129 C130 120.1(13) . . ?
C129 C130 C131 118.6(13) . . ?
C130 C131 C132 119.7(13) . . ?
C127 C132 C131 122.5(12) . . ?
Ni7 O29 C133 130.4(12) . . ?
Ni7 O29 C13A 134.6(10) . . ?
C133 O29 C13A 8(3) . . ?
Ni8 O30 C133 127.8(9) . . ?
Ni8 O30 C13A 128.1(10) . . ?
C133 O30 C13A 8(3) . . ?
O29 C133 O30 127.5(14) . . ?
O29 C133 C134 109.0(12) . . ?
O30 C133 C134 123.4(13) . . ?
C133 C134 C135 109.6(13) . . ?
C133 C134 C136 110.7(14) . . ?
C133 C134 C137 109.0(15) . . ?
C135 C134 C136 110.3(8) . . ?
C135 C134 C137 109.1(8) . . ?
C136 C134 C137 108.1(8) . . ?
O29 C13A O30 124.7(14) . . ?
O29 C13A C13B 122.1(13) . . ?
O30 C13A C13B 113.1(12) . . ?
C13A C13B C13C 113.1(15) . . ?
C13A C13B C13D 107.5(14) . . ?
C13A C13B C13E 107.7(15) . . ?
C13C C13B C13D 109.4(9) . . ?
C13C C13B C13E 109.7(9) . . ?
C13D C13B C13E 109.3(8) . . ?
Ni7 O31 C138 134.9(9) . . ?
Ni8 O32 C138 127.7(9) . . ?
O31 C138 O32 128.1(13) . . ?
O31 C138 C139 114.9(13) . . ?
O32 C138 C139 117.0(13) . . ?
C138 C139 C140 111.8(16) . . ?
C138 C139 C141 108.7(15) . . ?
C138 C139 C142 104.8(15) . . ?
C138 C139 C14A 111.2(17) . . ?
C138 C139 C14B 108.9(15) . . ?
C138 C139 C14C 106.2(16) . . ?
C140 C139 C141 110.7(9) . . ?
C140 C139 C142 110.2(9) . . ?
C140 C139 C14A 26.2(13) . . ?
C140 C139 C14B 129.7(19) . . ?
C140 C139 C14C 86.8(14) . . ?
C141 C139 C142 110.5(9) . . ?
C141 C139 C14A 87.1(14) . . ?
C141 C139 C14B 25.7(13) . . ?
C141 C139 C14C 130.5(17) . . ?
C142 C139 C14A 131.9(17) . . ?
C142 C139 C14B 86.2(13) . . ?
C142 C139 C14C 25.3(12) . . ?
C14A C139 C14B 110.1(9) . . ?
C14A C139 C14C 111.4(9) . . ?
C14B C139 C14C 109.0(9) . . ?
Ni7 O33 C143 129.8(14) . . ?
O33 C143 O34 126(2) . . ?
O33 C143 C144 119(2) . . ?
O34 C143 C144 114.8(19) . . ?
C143 C144 C145 110(2) . . ?
C143 C144 C146 108(2) . . ?
C143 C144 C147 107(2) . . ?
C145 C144 C146 119(2) . . ?
C145 C144 C147 103(2) . . ?
C146 C144 C147 110(3) . . ?
Ni7 N25 C164 127.2(17) . . ?
Ni7 N25 N26 123.0(15) . . ?
C164 N25 N26 107.1(14) . . ?
N25 C164 O39 123.6(19) . . ?
N25 C164 C165 108.7(14) . . ?
O39 C164 C165 127.7(19) . . ?
N25 N26 C166 111.2(14) . . ?
C164 C165 C166 108.3(14) . . ?
N26 C166 C165 104.6(13) . . ?
N26 C166 C167 118.5(17) . . ?
C165 C166 C167 136.0(17) . . ?
C166 C167 C168 122.2(14) . . ?
C166 C167 C172 117.8(14) . . ?
C168 C167 C172 120.0 . . ?
C167 C168 C169 120.0 . . ?
C168 C169 C170 120.0 . . ?
C169 C170 C171 120.0 . . ?
C170 C171 C172 120.0 . . ?
C167 C172 C171 120.0 . . ?
Ni8 N22 N23 123.0(7) . . ?
Ni8 N22 C153 132.9(10) . . ?
N23 N22 C153 102.7(11) . . ?
N22 N23 C155 113.9(11) . . ?
O37 C153 N22 119.9(14) . . ?
O37 C153 C154 127.3(14) . . ?
N22 C153 C154 112.8(14) . . ?
C153 C154 C155 105.3(13) . . ?
N23 C155 C154 105.2(14) . . ?
N23 C155 C156 125.6(12) . . ?
C154 C155 C156 129.0(13) . . ?
C155 C156 C157 124.6(13) . . ?
C155 C156 C161 119.5(14) . . ?
C157 C156 C161 115.8(15) . . ?
C156 C157 C158 123.7(14) . . ?
C157 C158 C159 118.3(16) . . ?
C158 C159 C160 119.5(17) . . ?
C159 C160 C161 122.5(16) . . ?
C156 C161 C160 120.0(16) . . ?
Ni7 N24 C162 163.0(17) . . ?
N24 C162 C163 164(3) . . ?
N11S C11S C12S 177.6(18) . . ?
N21S C21S C22S 163(4) . . ?
N31S C31S C32S 171(5) . . ?
N41S C41S C42S 177(6) . . ?

loop_
_geom_bond_atom_site_label_1
_geom_bond_atom_site_label_2
_geom_bond_distance
_geom_bond_site_symmetry_2
_geom_bond_publ_flag
Ba1 Ni4 3.5642(14) . ?
Ba1 Ni5 3.5547(14) . ?
Ba1 O11 2.914(7) . ?
Ba1 O13 2.739(7) . ?
Ba1 O15 2.686(7) . ?
Ba1 O17 2.642(7) . ?
Ba1 O18 2.641(7) . ?
Ba1 O20 2.665(6) . ?
Ba1 O22 2.748(6) . ?
Ba1 O24 2.988(7) . ?
Ni1 O1 2.012(6) . ?
Ni1 N1 2.067(8) . ?
Ni1 O3 2.003(7) . ?
Ni1 O5 2.074(7) . ?
Ni1 O7 2.124(6) . ?
Ni1 N5 2.128(9) . ?
Ni2 O1 2.053(6) . ?
Ni2 O4 2.076(7) . ?
Ni2 O6 2.031(7) . ?
Ni2 N6 2.070(8) . ?
Ni2 N8 2.130(8) . ?
Ni2 O10 2.096(6) . ?
Ni3 O1 2.068(6) . ?
Ni3 N3 2.069(8) . ?
Ni3 O9 2.136(6) . ?
Ni3 O10 2.053(6) . ?
Ni3 N12 2.069(8) . ?
Ni3 O12 2.087(7) . ?
Ni4 O9 2.094(6) . ?
Ni4 N10 2.020(7) . ?
Ni4 O13 2.060(7) . ?
Ni4 O14 2.096(8) . ?
Ni4 O15 2.135(7) . ?
Ni4 O16 2.025(7) . ?
Ni5 O19 2.031(8) . ?
Ni5 O20 2.122(7) . ?
Ni5 O21 2.092(7) . ?
Ni5 O22 2.051(7) . ?
Ni5 O25 2.090(7) . ?
Ni5 N18 2.045(7) . ?
Ni6 O27 2.064(7) . ?
Ni6 O23 2.092(7) . ?
Ni6 N14 2.040(8) . ?
Ni6 O25 2.177(6) . ?
Ni6 O26 2.042(6) . ?
Ni6 N20 2.069(8) . ?
Ni7 O27 2.021(7) . ?
Ni7 O28 2.114(7) . ?
Ni7 O29 1.980(9) . ?
Ni7 O31 2.038(9) . ?
Ni7 O33 2.108(13) . ?
Ni7 N25 2.09(2) . ?
Ni7 N24 2.123(14) . ?
Ni8 O27 2.069(7) . ?
Ni8 N16 2.081(8) . ?
Ni8 O26 2.094(6) . ?
Ni8 O30 2.078(8) . ?
Ni8 O32 2.035(8) . ?
Ni8 N22 2.075(11) . ?
N1 C1 1.329(11) . ?
N1 N2 1.359(10) . ?
O2 C1 1.308(10) . ?
C1 C2 1.399(11) . ?
N2 C3 1.356(10) . ?
C2 C3 1.365(11) . ?
C3 C4 1.482(11) . ?
C4 C5 1.381(11) . ?
C4 C9 1.389(11) . ?
C5 C6 1.389(11) . ?
C6 C7 1.396(12) . ?
C7 C8 1.389(12) . ?
C8 C9 1.397(12) . ?
O3 C10 1.237(13) . ?
O4 C10 1.273(14) . ?
C10 C11 1.512(15) . ?
C11 C12 1.511(10) . ?
C11 C13 1.555(10) . ?
C11 C14 1.522(10) . ?
C11 C12' 1.550(10) . ?
C11 C13' 1.507(10) . ?
C11 C14' 1.508(10) . ?
O5 C15 1.244(11) . ?
O6 C15 1.259(10) . ?
C15 C16 1.553(13) . ?
C16 C17 1.510(13) . ?
C16 C18 1.535(13) . ?
C16 C19 1.537(13) . ?
N3 C20 1.293(12) . ?
N3 N4 1.352(12) . ?
N3 C20' 1.277(12) . ?
N3 N4' 1.354(10) . ?
O7 C20 1.293(11) . ?
O7 C20' 1.290(9) . ?
C20 C21 1.415(13) . ?
N4 C22 1.348(13) . ?
C21 C22 1.359(13) . ?
C22 C23 1.470(11) . ?
C23 C24 1.3900 . ?
C23 C28 1.3900 . ?
C24 C25 1.3900 . ?
C25 C26 1.3900 . ?
C26 C27 1.3900 . ?
C27 C28 1.3900 . ?
C20' C21' 1.4089 . ?
N4' C22' 1.4896 . ?
C21' C22' 1.3261 . ?
C22' C23' 1.464(11) . ?
C23' C24' 1.3900 . ?
C23' C28' 1.3900 . ?
C24' C25' 1.3900 . ?
C25' C26' 1.3900 . ?
C26' C27' 1.3900 . ?
C27' C28' 1.3900 . ?
N5 C29 1.139(13) . ?
C29 C30 1.495(17) . ?
N6 N7 1.351(12) . ?
N6 C31 1.321(13) . ?
N7 C33 1.373(13) . ?
O8 C31 1.341(14) . ?
C31 C32 1.402(16) . ?
C32 C33 1.390(16) . ?
C33 C34 1.451(16) . ?
C34 C35 1.396(16) . ?
C34 C39 1.390(15) . ?
C35 C36 1.377(16) . ?
C36 C37 1.372(16) . ?
C37 C38 1.379(18) . ?
C38 C39 1.361(18) . ?
N8 N9 1.347(11) . ?
N8 C40 1.344(12) . ?
O9 C40 1.317(11) . ?
N9 C42 1.351(12) . ?
C40 C41 1.386(13) . ?
C41 C42 1.385(14) . ?
C42 C43 1.445(15) . ?
C43 C44 1.389(15) . ?
C43 C48 1.388(16) . ?
C44 C45 1.365(16) . ?
C45 C46 1.376(18) . ?
C46 C47 1.411(19) . ?
C47 C48 1.354(17) . ?
N10 C49 1.301(13) . ?
N10 N11 1.370(12) . ?
N10 C49' 1.316(12) . ?
N10 N11' 1.373(9) . ?
O10 C49 1.298(11) . ?
O10 C49' 1.290(8) . ?
C49 C50 1.415(13) . ?
N11 C51 1.357(13) . ?
C50 C51 1.357(13) . ?
C51 C52 1.493(11) . ?
C52 C53 1.3900 . ?
C52 C57 1.3900 . ?
C53 C54 1.3900 . ?
C54 C55 1.3900 . ?
C55 C56 1.3900 . ?
C56 C57 1.3900 . ?
C49' C50' 1.4259 . ?
N11' C51' 1.3519 . ?
C50' C51' 1.3642 . ?
C51' C52' 1.487(10) . ?
C52' C53' 1.3900 . ?
C52' C57' 1.3900 . ?
C53' C54' 1.3900 . ?
C54' C55' 1.3900 . ?
C55' C56' 1.3900 . ?
C56' C57' 1.3900 . ?
O11 C58 1.335(11) . ?
N12 N13 1.353(11) . ?
N12 C58 1.344(12) . ?
N13 C60 1.351(12) . ?
C58 C59 1.392(14) . ?
C59 C60 1.385(14) . ?
C60 C61 1.454(14) . ?
C61 C62 1.391(15) . ?
C61 C66 1.381(15) . ?
C62 C63 1.365(16) . ?
C63 C64 1.371(19) . ?
C64 C65 1.39(2) . ?
C65 C66 1.373(17) . ?
O12 C67 1.265(13) . ?
O13 C67 1.251(13) . ?
C67 C68 1.519(15) . ?
C68 C69 1.553(16) . ?
C68 C70 1.516(15) . ?
C68 C71 1.535(17) . ?
O14 C72 1.268(12) . ?
O15 C72 1.284(12) . ?
C72 C73 1.467(17) . ?
C73 C74 1.541(19) . ?
C73 C75 1.506(19) . ?
C73 C76 1.511(17) . ?
O16 C77 1.286(13) . ?
O17 C77 1.243(13) . ?
C77 C78 1.545(14) . ?
C78 C79 1.526(10) . ?
C78 C80 1.540(10) . ?
C78 C81 1.513(10) . ?
C78 C79' 1.518(10) . ?
C78 C80' 1.521(11) . ?
C78 C81' 1.538(10) . ?
O18 C82 1.274(14) . ?
O19 C82 1.266(14) . ?
C82 C83 1.531(15) . ?
C83 C84 1.516(11) . ?
C83 C85 1.511(11) . ?
C83 C86 1.526(11) . ?
C83 C84' 1.518(11) . ?
C83 C85' 1.538(10) . ?
C83 C86' 1.514(10) . ?
O20 C87 1.275(12) . ?
O21 C87 1.260(13) . ?
C87 C88 1.503(16) . ?
C88 C89 1.516(18) . ?
C88 C90 1.55(2) . ?
C88 C91 1.524(19) . ?
O22 C92 1.260(11) . ?
O23 C92 1.242(11) . ?
C92 C93 1.519(14) . ?
C93 C94 1.524(16) . ?
C93 C95 1.534(15) . ?
C93 C96 1.536(16) . ?
O24 C97 1.332(11) . ?
N14 N15 1.365(11) . ?
N14 C97 1.348(13) . ?
N15 C99 1.351(13) . ?
C97 C98 1.400(14) . ?
C98 C99 1.371(15) . ?
C99 C100 1.458(16) . ?
C100 C101 1.379(19) . ?
C100 C105 1.409(18) . ?
C101 C102 1.36(2) . ?
C102 C103 1.33(2) . ?
C103 C104 1.35(3) . ?
C104 C105 1.36(2) . ?
N16 N17 1.356(12) . ?
N16 C106 1.330(12) . ?
N17 C108 1.352(14) . ?
O25 C106 1.347(12) . ?
C106 C107 1.372(14) . ?
C107 C108 1.383(15) . ?
C108 C109 1.458(15) . ?
C109 C110 1.374(16) . ?
C109 C114 1.397(17) . ?
C110 C111 1.382(17) . ?
C111 C112 1.378(19) . ?
C112 C113 1.357(19) . ?
C113 C114 1.362(18) . ?
N18 C115 1.248(10) . ?
N18 N19 1.348(12) . ?
N18 C11A 1.298(10) . ?
N18 N19A 1.367(9) . ?
O26 C115 1.247(9) . ?
O26 C11A 1.267(8) . ?
C115 C116 1.427(8) . ?
N19 C117 1.370(14) . ?
C116 C117 1.337(13) . ?
C117 C118 1.548(9) . ?
C118 C119 1.3900 . ?
C118 C123 1.3900 . ?
C119 C120 1.3900 . ?
C120 C121 1.3900 . ?
C121 C122 1.3900 . ?
C122 C123 1.3900 . ?
C11A C11B 1.3969 . ?
N19A C11C 1.3081 . ?
C11B C11C 1.3729 . ?
C11C C11D 1.484(11) . ?
C11D C11E 1.3900 . ?
C11D C12J 1.3900 . ?
C11E C12F 1.3900 . ?
C12F C12H 1.3900 . ?
C12H C12I 1.3900 . ?
C12I C12J 1.3900 . ?
N20 N21 1.352(11) . ?
N20 C124 1.326(13) . ?
N21 C126 1.338(12) . ?
O28 C124 1.318(12) . ?
C124 C125 1.410(14) . ?
C125 C126 1.372(14) . ?
C126 C127 1.468(15) . ?
C127 C128 1.367(15) . ?
C127 C132 1.364(17) . ?
C128 C129 1.388(18) . ?
C129 C130 1.359(19) . ?
C130 C131 1.393(19) . ?
C131 C132 1.376(17) . ?
O29 C133 1.222(15) . ?
O29 C13A 1.255(15) . ?
O30 C133 1.265(14) . ?
O30 C13A 1.264(15) . ?
C133 C134 1.551(16) . ?
C134 C135 1.514(10) . ?
C134 C136 1.524(10) . ?
C134 C137 1.534(10) . ?
C13A C13B 1.558(16) . ?
C13B C13C 1.517(10) . ?
C13B C13D 1.524(10) . ?
C13B C13E 1.525(10) . ?
O31 C138 1.282(17) . ?
O32 C138 1.206(16) . ?
C138 C139 1.571(17) . ?
C139 C140 1.516(11) . ?
C139 C141 1.514(11) . ?
C139 C142 1.519(10) . ?
C139 C14A 1.509(11) . ?
C139 C14B 1.531(11) . ?
C139 C14C 1.515(11) . ?
O33 C143 1.18(2) . ?
O34 C143 1.33(2) . ?
C143 C144 1.55(3) . ?
C144 C145 1.50(3) . ?
C144 C146 1.46(4) . ?
C144 C147 1.72(4) . ?
N25 C164 1.298(15) . ?
N25 N26 1.365(15) . ?
O39 C164 1.297(14) . ?
C164 C165 1.418(15) . ?
N26 C166 1.371(15) . ?
C165 C166 1.352(15) . ?
C166 C167 1.497(13) . ?
C167 C168 1.3900 . ?
C167 C172 1.3900 . ?
C168 C169 1.3900 . ?
C169 C170 1.3900 . ?
C170 C171 1.3900 . ?
C171 C172 1.3900 . ?
O37 C153 1.366(18) . ?
N22 N23 1.364(14) . ?
N22 C153 1.323(17) . ?
N23 C155 1.341(16) . ?
C153 C154 1.39(2) . ?
C154 C155 1.379(19) . ?
C155 C156 1.42(2) . ?
C156 C157 1.41(2) . ?
C156 C161 1.405(19) . ?
C157 C158 1.37(2) . ?
C158 C159 1.38(2) . ?
C159 C160 1.38(2) . ?
C160 C161 1.36(2) . ?
N24 C162 1.10(2) . ?
C162 C163 1.48(3) . ?
N11S C11S 1.153(15) . ?
C11S C12S 1.459(19) . ?
N21S C21S 1.17(2) . ?
C21S C22S 1.46(2) . ?
N31S C31S 1.15(2) . ?
C31S C32S 1.46(2) . ?
N41S C41S 1.16(2) . ?
C41S C42S 1.46(2) . ?

loop_
_geom_hbond_atom_site_label_D
_geom_hbond_atom_site_label_H
_geom_hbond_atom_site_label_A
_geom_hbond_distance_DH
_geom_hbond_distance_HA
_geom_hbond_distance_DA
_geom_hbond_angle_DHA
_geom_hbond_site_symmetry_A
O2 H2 O7 0.84 1.79 2.535(10) 147.2 .
N2 H2 O5 0.88 2.27 2.776(10) 116.0 .
N4 H4 O12 0.88 2.30 2.753(16) 112.2 .
N7 H7A N8 0.88 2.49 2.961(11) 114.5 .
N7 H7A O14 0.88 2.56 3.428(11) 169.1 .
O8 H8A O4 0.84 1.81 2.616(11) 161.5 .
N9 H9A N11S 0.88 2.27 3.038(15) 145.1 .
N11 H11 O16 0.88 2.19 2.725(16) 118.6 .
N11' H11' O16 0.88 2.18 2.709(10) 117.8 .
N13 H13 O7 0.88 1.97 2.782(10) 153.5 .
N15 H15 O28 0.88 2.04 2.863(11) 155.1 .
N17 H17 O2WA 0.88 2.53 3.30(4) 147.1 .
N19 H19 O19 0.88 2.17 2.712(16) 119.1 .
N19A H19A O19 0.88 2.14 2.690(11) 119.6 .
N21 H21A O23 0.88 2.30 2.753(10) 111.7 .
O34 H34 O28 0.84 1.65 2.475(16) 168.0 .
O39 H39A O28 0.84 1.85 2.64(2) 155.3 .
N26 H26A O31 0.88 2.32 2.77(3) 111.3 .
O37 H37A O30 0.84 1.84 2.586(13) 147.6 .
N23 H23 N16 0.88 2.51 2.946(13) 111.5 .
N23 H23 O21 0.88 2.56 3.424(13) 169.0 .
